data_4023229
loop_
_publ_author_name
'Thomas C. Coombs'
'Lee, IV, Maurice D. '
'Heilam Wong'
'Matthew Armstrong'
'Bo Cheng'
'Wenyong Chen'
'Alessandro F. Moretto'
'Lanny S. Liebeskind'

_publ_section_title
;
 Practical, Scalable, High-Throughput Approaches to \h^3^-Pyranil
 and \h^3^-Pyridinyl Organometallic Enantiomeric Scaffolds
 Using the Achmatowicz Reaction
;
_journal_name_full 'Journal of Organic Chemistry'
_journal_page_first 882
_journal_page_last 888
_journal_paper_doi 10.1021/jo702006z
_journal_volume 73
_journal_year 2008
_chemical_absolute_configuration ad
_chemical_formula_moiety '[C17 H17 B Mo N6 O4],0.25[C H2 Cl2]'
_chemical_formula_sum 'C17.25 H17.5 B Cl0.5 Mo N6 O4'
_chemical_formula_weight 497.35
_chemical_name_systematic
;
 ?
;
_space_group_IT_number 4
_symmetry_cell_setting monoclinic
_symmetry_space_group_name_Hall 'P 2yb'
_symmetry_space_group_name_H-M 'P 1 21 1'
_atom_sites_solution_hydrogens geom
_atom_sites_solution_primary direct
_atom_sites_solution_secondary difmap
_audit_creation_method SHELXL-97
_cell_angle_alpha 90.00
_cell_angle_beta 92.992(2)
_cell_angle_gamma 90.00
_cell_formula_units_Z 8
_cell_length_a 10.9826(4)
_cell_length_b 10.7528(4)
_cell_length_c 34.9644(12)
_cell_measurement_reflns_used 9842
_cell_measurement_temperature 173(2)
_cell_measurement_theta_max 33.92
_cell_measurement_theta_min 2.22
_cell_volume 4123.4(3)
_computing_cell_refinement 'Bruker SMART'
_computing_data_collection 'Bruker SMART'
_computing_data_reduction 'Bruker SAINT'
_computing_molecular_graphics 'Bruker SHELXTL'
_computing_publication_material 'Bruker SHELXTL'
_computing_structure_refinement 'SHELXL-97 (Sheldrick, 1997)'
_computing_structure_solution 'SHELXS-97 (Sheldrick, 1990)'
_diffrn_ambient_temperature 173(2)
_diffrn_measured_fraction_theta_full 0.994
_diffrn_measured_fraction_theta_max 0.994
_diffrn_measurement_device_type 'CCD area detector'
_diffrn_measurement_method 'phi and omega scans'
_diffrn_radiation_monochromator graphite
_diffrn_radiation_source 'fine-focus sealed tube'
_diffrn_radiation_type MoK\a
_diffrn_radiation_wavelength 0.71073
_diffrn_reflns_av_R_equivalents 0.0503
_diffrn_reflns_av_sigmaI/netI 0.0691
_diffrn_reflns_limit_h_max 17
_diffrn_reflns_limit_h_min -17
_diffrn_reflns_limit_k_max 16
_diffrn_reflns_limit_k_min -17
_diffrn_reflns_limit_l_max 56
_diffrn_reflns_limit_l_min -56
_diffrn_reflns_number 73316
_diffrn_reflns_theta_full 34.92
_diffrn_reflns_theta_max 34.92
_diffrn_reflns_theta_min 1.86
_exptl_absorpt_coefficient_mu 0.738
_exptl_absorpt_correction_T_max 0.8974
_exptl_absorpt_correction_T_min 0.7823
_exptl_absorpt_correction_type multi-scan
_exptl_absorpt_process_details 'SADABS V2.10, Sheldrick 2003'
_exptl_crystal_colour orange
_exptl_crystal_density_diffrn 1.602
_exptl_crystal_density_method 'not measured'
_exptl_crystal_description irreg
_exptl_crystal_F_000 2004
_exptl_crystal_size_max 0.35
_exptl_crystal_size_mid 0.35
_exptl_crystal_size_min 0.15
_refine_diff_density_max 2.683
_refine_diff_density_min -1.178
_refine_diff_density_rms 0.177
_refine_ls_abs_structure_details 'Flack H D (1983), Acta Cryst. A39, 876-881'
_refine_ls_abs_structure_Flack 0.01(3)
_refine_ls_extinction_method none
_refine_ls_goodness_of_fit_ref 1.145
_refine_ls_hydrogen_treatment constr
_refine_ls_matrix_type full
_refine_ls_number_parameters 1103
_refine_ls_number_reflns 32017
_refine_ls_number_restraints 1
_refine_ls_restrained_S_all 1.145
_refine_ls_R_factor_all 0.0705
_refine_ls_R_factor_gt 0.0609
_refine_ls_shift/su_max 0.007
_refine_ls_shift/su_mean 0.000
_refine_ls_structure_factor_coef Fsqd
_refine_ls_weighting_details 'calc w=1/[\s^2^(Fo^2^)+(0.0700P)^2^+3.0000P] where P=(Fo^2^+2Fc^2^)/3'
_refine_ls_weighting_scheme calc
_refine_ls_wR_factor_gt 0.1492
_refine_ls_wR_factor_ref 0.1547
_reflns_number_gt 27772
_reflns_number_total 32017
_reflns_threshold_expression >2sigma(I)
_cod_data_source_file jo702006z-File006.cif
_cod_data_source_block mlesyn
_cod_depositor_comments
;
The following automatic conversions were performed:
'_symmetry_cell_setting' value 'Monoclinic' changed to 'monoclinic'
according to '/home/saulius/struct/CIF-dictionaries/cif_core.dic'
dictionary named 'cif_core.dic' version 2.4.1 from 2010-06-29.

Automatic conversion script
Id: cif_fix_enum 1527 2010-12-29 10:47:43Z saulius 
;
_cod_original_sg_symbol_H-M 'P 21'
_cod_original_formula_sum 'C17.25 H17.50 B Cl0.50 Mo N6 O4'
_cod_database_code 4023229

loop_
_symmetry_equiv_pos_as_xyz
'x, y, z'
'-x, y+1/2, -z'

loop_
_atom_site_label
_atom_site_type_symbol
_atom_site_fract_x
_atom_site_fract_y
_atom_site_fract_z
_atom_site_U_iso_or_equiv
_atom_site_adp_type
_atom_site_occupancy
_atom_site_symmetry_multiplicity
_atom_site_calc_flag
_atom_site_refinement_flags
_atom_site_disorder_assembly
_atom_site_disorder_group
B1 B 1.0643(5) 0.1093(6) 0.20598(16) 0.0327(11) Uani 1 1 d . . .
H1 H 1.1436 0.0658 0.2117 0.039 Uiso 1 1 calc R . .
C1 C 0.9229(4) 0.3115(5) 0.27356(13) 0.0324(9) Uani 1 1 d . . .
H1 H 0.8641 0.3715 0.2801 0.039 Uiso 1 1 calc R . .
C2 C 1.0219(5) 0.2733(6) 0.29761(14) 0.0385(11) Uani 1 1 d . . .
H2 H 1.0431 0.3005 0.3229 0.046 Uiso 1 1 calc R . .
C3 C 1.0826(5) 0.1860(6) 0.27586(14) 0.0366(10) Uani 1 1 d . . .
H3 H 1.1547 0.1424 0.2839 0.044 Uiso 1 1 calc R . .
C4 C 0.7954(5) -0.0449(4) 0.16538(12) 0.0297(8) Uani 1 1 d . . .
H4 H 0.7132 -0.0458 0.1555 0.036 Uiso 1 1 calc R . .
C5 C 0.8740(5) -0.1466(5) 0.16552(14) 0.0368(10) Uani 1 1 d . . .
H5 H 0.8568 -0.2285 0.1566 0.044 Uiso 1 1 calc R . .
C6 C 0.9830(5) -0.1013(5) 0.18158(14) 0.0363(10) Uani 1 1 d . . .
H6 H 1.0565 -0.1474 0.1853 0.044 Uiso 1 1 calc R . .
C7 C 1.0168(4) 0.3461(5) 0.13297(13) 0.0334(9) Uani 1 1 d . . .
H7 H 0.9668 0.4026 0.1184 0.040 Uiso 1 1 calc R . .
C8 C 1.1400(5) 0.3257(6) 0.12813(15) 0.0409(12) Uani 1 1 d . . .
H8 H 1.1892 0.3641 0.1099 0.049 Uiso 1 1 calc R . .
C9 C 1.1757(4) 0.2395(6) 0.15488(15) 0.0374(11) Uani 1 1 d . . .
H9 H 1.2556 0.2066 0.1589 0.045 Uiso 1 1 calc R . .
C10 C 0.7895(4) 0.4408(5) 0.18412(13) 0.0287(9) Uani 1 1 d . . .
C11 C 0.7309(4) 0.2799(4) 0.13386(12) 0.0251(7) Uani 1 1 d . . .
C12 C 0.5906(4) 0.1830(5) 0.17597(15) 0.0326(9) Uani 1 1 d . . .
H12 H 0.5826 0.0996 0.1634 0.039 Uiso 1 1 calc R . .
C13 C 0.6376(4) 0.1803(5) 0.21403(15) 0.0335(10) Uani 1 1 d . . .
H13 H 0.6423 0.1015 0.2293 0.040 Uiso 1 1 calc R . .
C14 C 0.6547(4) 0.2978(6) 0.23131(12) 0.0332(10) Uani 1 1 d . . .
H14 H 0.6848 0.2986 0.2588 0.040 Uiso 1 1 calc R . .
C15 C 0.5783(4) 0.4024(5) 0.21825(13) 0.0318(9) Uani 1 1 d . . .
C16 C 0.4869(4) 0.3804(6) 0.18491(15) 0.0350(10) Uani 1 1 d . . .
H16 H 0.4049 0.3733 0.1959 0.042 Uiso 1 1 calc R . .
C17 C 0.4801(6) 0.4880(7) 0.15732(19) 0.0503(14) Uani 1 1 d . . .
H17A H 0.5495 0.4844 0.1408 0.075 Uiso 1 1 calc R . .
H17B H 0.4826 0.5663 0.1717 0.075 Uiso 1 1 calc R . .
H17C H 0.4039 0.4832 0.1415 0.075 Uiso 1 1 calc R . .
Mo1 Mo 0.79993(3) 0.25784(3) 0.185874(9) 0.02009(6) Uani 1 1 d . . .
N1 N 0.9229(3) 0.2514(4) 0.24005(10) 0.0264(6) Uani 1 1 d . . .
N2 N 1.0222(3) 0.1741(4) 0.24193(11) 0.0300(7) Uani 1 1 d . . .
N3 N 0.8520(3) 0.0542(4) 0.18117(10) 0.0252(6) Uani 1 1 d . . .
N4 N 0.9679(3) 0.0172(4) 0.19087(11) 0.0284(7) Uani 1 1 d . . .
N5 N 0.9792(3) 0.2740(4) 0.16139(10) 0.0256(7) Uani 1 1 d . . .
N6 N 1.0782(3) 0.2086(4) 0.17477(12) 0.0302(7) Uani 1 1 d . . .
O1 O 0.7863(4) 0.5476(4) 0.18074(12) 0.0427(8) Uani 1 1 d . . .
O2 O 0.6927(3) 0.3011(4) 0.10302(9) 0.0341(7) Uani 1 1 d . . .
O3 O 0.5043(3) 0.2700(4) 0.16301(10) 0.0329(7) Uani 1 1 d . . .
O4 O 0.5780(4) 0.5033(5) 0.23480(12) 0.0464(9) Uani 1 1 d . . .
B1B B 0.0865(5) 0.2670(5) 0.00774(13) 0.0277(9) Uani 1 1 d . . .
H1B H 0.0259 0.3313 -0.0013 0.033 Uiso 1 1 calc R . .
C1B C 0.3710(4) 0.3428(5) 0.06002(13) 0.0301(8) Uani 1 1 d . . .
H1B H 0.4452 0.3222 0.0737 0.036 Uiso 1 1 calc R . .
C2B C 0.3274(5) 0.4634(5) 0.05481(15) 0.0367(10) Uani 1 1 d . . .
H2B H 0.3642 0.5385 0.0639 0.044 Uiso 1 1 calc R . .
C3B C 0.2202(5) 0.4500(5) 0.03373(14) 0.0347(10) Uani 1 1 d . . .
H3B H 0.1679 0.5160 0.0253 0.042 Uiso 1 1 calc R . .
C4B C 0.2187(4) 0.0403(5) -0.05505(12) 0.0318(8) Uani 1 1 d . . .
H4B H 0.2688 -0.0294 -0.0598 0.038 Uiso 1 1 calc R . .
C5B C 0.1505(5) 0.1059(6) -0.08297(13) 0.0391(11) Uani 1 1 d . . .
H5B H 0.1450 0.0910 -0.1098 0.047 Uiso 1 1 calc R . .
C6B C 0.0934(5) 0.1961(5) -0.06333(13) 0.0356(10) Uani 1 1 d . . .
H6B H 0.0392 0.2565 -0.0744 0.043 Uiso 1 1 calc R . .
C7B C 0.0266(4) 0.0326(5) 0.07892(12) 0.0303(9) Uani 1 1 d . . .
H7B H 0.0508 -0.0345 0.0953 0.036 Uiso 1 1 calc R . .
C8B C -0.0893(4) 0.0861(6) 0.07720(14) 0.0365(10) Uani 1 1 d . . .
H8B H -0.1574 0.0637 0.0914 0.044 Uiso 1 1 calc R . .
C9B C -0.0825(4) 0.1781(5) 0.05052(14) 0.0331(9) Uani 1 1 d . . .
H9B H -0.1473 0.2324 0.0426 0.040 Uiso 1 1 calc R . .
C10B C 0.3249(4) 0.0198(4) 0.09484(13) 0.0303(9) Uani 1 1 d . . .
C11B C 0.2387(4) -0.1269(4) 0.04380(13) 0.0272(8) Uani 1 1 d . . .
C12B C 0.4122(5) -0.0936(5) 0.00647(14) 0.0348(10) Uani 1 1 d . . .
H12B H 0.3755 -0.1199 -0.0190 0.042 Uiso 1 1 calc R . .
C13B C 0.4537(4) 0.0295(5) 0.00698(14) 0.0356(10) Uani 1 1 d . . .
H13B H 0.4657 0.0775 -0.0170 0.043 Uiso 1 1 calc R . .
C14B C 0.4978(4) 0.0711(5) 0.04273(15) 0.0351(10) Uani 1 1 d . . .
H14B H 0.5303 0.1579 0.0443 0.042 Uiso 1 1 calc R . .
C15B C 0.5535(4) -0.0218(5) 0.07041(15) 0.0351(10) Uani 1 1 d . . .
C16B C 0.5575(4) -0.1563(5) 0.05685(15) 0.0347(9) Uani 1 1 d . . .
H16B H 0.6400 -0.1712 0.0469 0.042 Uiso 1 1 calc R . .
C17B C 0.5427(6) -0.2444(6) 0.08985(17) 0.0451(12) Uani 1 1 d . . .
H17D H 0.4567 -0.2475 0.0960 0.068 Uiso 1 1 calc R . .
H17E H 0.5919 -0.2153 0.1123 0.068 Uiso 1 1 calc R . .
H17F H 0.5697 -0.3277 0.0827 0.068 Uiso 1 1 calc R . .
Mo1B Mo 0.28588(3) 0.04767(3) 0.039701(9) 0.02160(6) Uani 1 1 d . . .
N1B N 0.2940(3) 0.2584(4) 0.04298(10) 0.0259(7) Uani 1 1 d . . .
N2B N 0.2005(3) 0.3293(4) 0.02683(10) 0.0272(6) Uani 1 1 d . . .
N3B N 0.2031(3) 0.0901(4) -0.02017(10) 0.0274(7) Uani 1 1 d . . .
N4B N 0.1252(4) 0.1869(4) -0.02607(10) 0.0293(7) Uani 1 1 d . . .
N5B N 0.0993(3) 0.0881(4) 0.05444(10) 0.0250(6) Uani 1 1 d . . .
N6B N 0.0304(3) 0.1798(4) 0.03703(11) 0.0287(7) Uani 1 1 d . . .
O1B O 0.3413(4) 0.0002(5) 0.12659(11) 0.0466(10) Uani 1 1 d . . .
O2B O 0.2098(4) -0.2285(4) 0.04798(12) 0.0404(8) Uani 1 1 d . . .
O3B O 0.4680(3) -0.1901(4) 0.02691(10) 0.0371(8) Uani 1 1 d . . .
O4B O 0.6062(4) 0.0089(5) 0.09997(13) 0.0496(10) Uani 1 1 d . . .
B1C B 0.4472(5) 0.9986(6) 0.29341(17) 0.0331(10) Uani 1 1 d . . .
H1C H 0.3690 1.0457 0.2893 0.040 Uiso 1 1 calc R . .
C1C C 0.7282(5) 1.1359(5) 0.33241(13) 0.0313(9) Uani 1 1 d . . .
H1C H 0.8112 1.1314 0.3414 0.038 Uiso 1 1 calc R . .
C2C C 0.6535(5) 1.2393(5) 0.33637(15) 0.0378(10) Uani 1 1 d . . .
H2C H 0.6750 1.3172 0.3477 0.045 Uiso 1 1 calc R . .
C3C C 0.5399(5) 1.2032(5) 0.32005(14) 0.0355(10) Uani 1 1 d . . .
H3C H 0.4680 1.2523 0.3186 0.043 Uiso 1 1 calc R . .
C4C C 0.5698(5) 0.8002(5) 0.22145(13) 0.0335(9) Uani 1 1 d . . .
H4C H 0.6257 0.7398 0.2131 0.040 Uiso 1 1 calc R . .
C5C C 0.4729(5) 0.8471(6) 0.19883(14) 0.0422(12) Uani 1 1 d . . .
H5C H 0.4492 0.8255 0.1732 0.051 Uiso 1 1 calc R . .
C6C C 0.4192(5) 0.9317(6) 0.22192(16) 0.0386(11) Uani 1 1 d . . .
H6C H 0.3508 0.9822 0.2147 0.046 Uiso 1 1 calc R . .
C7C C 0.4996(4) 0.7638(5) 0.36637(13) 0.0321(9) Uani 1 1 d . . .
H7C H 0.5507 0.7068 0.3804 0.039 Uiso 1 1 calc R . .
C8C C 0.3794(4) 0.7883(6) 0.37383(16) 0.0391(11) Uani 1 1 d . . .
H8C H 0.3326 0.7524 0.3931 0.047 Uiso 1 1 calc R . .
C9C C 0.3427(4) 0.8768(5) 0.34696(16) 0.0366(11) Uani 1 1 d . . .
H9C H 0.2643 0.9143 0.3446 0.044 Uiso 1 1 calc R . .
C10C C 0.7893(3) 0.8248(4) 0.35946(11) 0.0254(7) Uani 1 1 d . . .
C11C C 0.7096(4) 0.6555(5) 0.31435(13) 0.0275(8) Uani 1 1 d . . .
C12C C 0.8336(4) 0.7318(5) 0.26511(12) 0.0323(9) Uani 1 1 d . . .
H12C H 0.7882 0.6936 0.2425 0.039 Uiso 1 1 calc R . .
C13C C 0.8407(4) 0.8634(5) 0.26369(12) 0.0316(10) Uani 1 1 d . . .
H13C H 0.8216 0.9117 0.2397 0.038 Uiso 1 1 calc R . .
C14C C 0.8973(4) 0.9167(5) 0.29628(14) 0.0291(8) Uani 1 1 d . . .
H14C H 0.9056 1.0093 0.2964 0.035 Uiso 1 1 calc R . .
C15C C 0.9920(3) 0.8469(5) 0.31769(12) 0.0281(8) Uani 1 1 d . . .
C16C C 1.0209(4) 0.7183(5) 0.30350(14) 0.0298(8) Uani 1 1 d . . .
H16C H 1.0913 0.7274 0.2867 0.036 Uiso 1 1 calc R . .
C17C C 1.0610(6) 0.6290(6) 0.33501(19) 0.0505(15) Uani 1 1 d . . .
H17G H 1.0030 0.6320 0.3554 0.076 Uiso 1 1 calc R . .
H17H H 1.1422 0.6526 0.3455 0.076 Uiso 1 1 calc R . .
H17I H 1.0637 0.5445 0.3246 0.076 Uiso 1 1 calc R . .
Mo1C Mo 0.70579(3) 0.83702(3) 0.308431(9) 0.01930(6) Uani 1 1 d . . .
N1C N 0.6668(3) 1.0436(4) 0.31415(11) 0.0267(7) Uani 1 1 d . . .
N2C N 0.5507(3) 1.0867(4) 0.30671(11) 0.0297(7) Uani 1 1 d . . .
N3C N 0.5747(3) 0.8508(4) 0.25634(10) 0.0264(7) Uani 1 1 d . . .
N4C N 0.4790(3) 0.9314(4) 0.25651(11) 0.0301(8) Uani 1 1 d . . .
N5C N 0.5339(3) 0.8316(4) 0.33669(10) 0.0246(6) Uani 1 1 d . . .
N6C N 0.4356(3) 0.9011(4) 0.32478(12) 0.0300(7) Uani 1 1 d . . .
O1C O 0.8333(3) 0.8127(4) 0.38997(10) 0.0378(8) Uani 1 1 d . . .
O2C O 0.7127(4) 0.5513(4) 0.32120(11) 0.0387(7) Uani 1 1 d . . .
O3C O 0.9257(3) 0.6584(4) 0.28097(10) 0.0357(8) Uani 1 1 d . . .
O4C O 1.0557(3) 0.8925(4) 0.34395(11) 0.0406(9) Uani 1 1 d . . .
B1D B 0.4032(5) -0.1341(5) 0.49040(16) 0.0336(10) Uani 1 1 d . . .
H1D H 0.4603 -0.1971 0.5024 0.040 Uiso 1 1 calc R . .
C1D C 0.2503(5) 0.0990(6) 0.54485(13) 0.0404(12) Uani 1 1 d . . .
H1D H 0.1994 0.1697 0.5472 0.048 Uiso 1 1 calc R . .
C2D C 0.3098(6) 0.0377(7) 0.57560(14) 0.0464(14) Uani 1 1 d . . .
H2D H 0.3057 0.0564 0.6021 0.056 Uiso 1 1 calc R . .
C3D C 0.3749(6) -0.0546(7) 0.55960(14) 0.0454(14) Uani 1 1 d . . .
H3D H 0.4268 -0.1122 0.5731 0.054 Uiso 1 1 calc R . .
C4D C 0.1290(4) -0.2160(4) 0.43439(13) 0.0286(8) Uani 1 1 d . . .
H4D H 0.0577 -0.1963 0.4190 0.034 Uiso 1 1 calc R . .
C5D C 0.1638(5) -0.3361(5) 0.44470(15) 0.0359(10) Uani 1 1 d . . .
H5D H 0.1230 -0.4116 0.4380 0.043 Uiso 1 1 calc R . .
C6D C 0.2709(5) -0.3213(5) 0.46684(14) 0.0356(10) Uani 1 1 d . . .
H6D H 0.3178 -0.3862 0.4787 0.043 Uiso 1 1 calc R . .
C7D C 0.4914(4) 0.0937(5) 0.42016(14) 0.0350(9) Uani 1 1 d . . .
H7D H 0.4739 0.1601 0.4028 0.042 Uiso 1 1 calc R . .
C8D C 0.6040(5) 0.0374(7) 0.42567(18) 0.0470(14) Uani 1 1 d . . .
H8D H 0.6769 0.0575 0.4135 0.056 Uiso 1 1 calc R . .
C9D C 0.5881(5) -0.0536(6) 0.45243(16) 0.0417(12) Uani 1 1 d . . .
H9D H 0.6493 -0.1092 0.4622 0.050 Uiso 1 1 calc R . .
C10D C 0.2589(5) 0.2587(5) 0.45032(14) 0.0352(9) Uani 1 1 d . . .
C11D C 0.2148(4) 0.1198(4) 0.39485(13) 0.0290(8) Uani 1 1 d . . .
C12D C 0.0168(4) 0.0680(5) 0.41619(13) 0.0319(9) Uani 1 1 d . . .
H12D H 0.0019 -0.0110 0.4016 0.038 Uiso 1 1 calc R . .
C13D C 0.0155(4) 0.0549(5) 0.45578(14) 0.0351(10) Uani 1 1 d . . .
H13D H -0.0181 -0.0208 0.4681 0.042 Uiso 1 1 calc R . .
C14D C 0.0432(5) 0.1642(6) 0.47655(13) 0.0360(10) Uani 1 1 d . . .
H14D H 0.0410 0.1582 0.5050 0.043 Uiso 1 1 calc R . .
C15D C 0.0116(5) 0.2858(5) 0.45941(15) 0.0379(11) Uani 1 1 d . . .
C16D C -0.0555(5) 0.2788(5) 0.41989(14) 0.0346(10) Uani 1 1 d . . .
H16D H -0.1447 0.2736 0.4242 0.041 Uiso 1 1 calc R . .
C17D C -0.0364(6) 0.3936(6) 0.39624(17) 0.0450(12) Uani 1 1 d . . .
H17J H 0.0489 0.3976 0.3893 0.068 Uiso 1 1 calc R . .
H17K H -0.0559 0.4676 0.4111 0.068 Uiso 1 1 calc R . .
H17L H -0.0897 0.3904 0.3729 0.068 Uiso 1 1 calc R . .
Mo1D Mo 0.21598(3) 0.08100(3) 0.449084(9) 0.02360(7) Uani 1 1 d . . .
N1D N 0.2740(4) 0.0459(4) 0.51190(10) 0.0326(7) Uani 1 1 d . . .
N2D N 0.3532(4) -0.0502(4) 0.52147(11) 0.0350(9) Uani 1 1 d . . .
N3D N 0.2093(3) -0.1303(4) 0.44894(10) 0.0257(7) Uani 1 1 d . . .
N4D N 0.2974(4) -0.1991(4) 0.46874(11) 0.0308(8) Uani 1 1 d . . .
N5D N 0.4096(4) 0.0412(4) 0.44284(10) 0.0299(7) Uani 1 1 d . . .
N6D N 0.4713(4) -0.0511(4) 0.46258(11) 0.0329(8) Uani 1 1 d . . .
O1D O 0.2890(5) 0.3616(4) 0.44944(16) 0.0549(12) Uani 1 1 d . . .
O2D O 0.2222(3) 0.1519(4) 0.36306(10) 0.0375(8) Uani 1 1 d . . .
O3D O -0.0256(3) 0.1732(4) 0.39729(10) 0.0348(7) Uani 1 1 d . . .
O4D O 0.0218(5) 0.3863(5) 0.47507(14) 0.0574(12) Uani 1 1 d . . .
C1S C 0.2079(8) 0.5958(10) 0.1831(3) 0.0341(19) Uani 0.50 1 d P . .
H1S1 H 0.2713 0.6390 0.1993 0.041 Uiso 0.50 1 calc PR . .
H1S2 H 0.2363 0.5098 0.1789 0.041 Uiso 0.50 1 calc PR . .
C2S C 0.3955(8) 0.5182(8) 0.3083(3) 0.0286(16) Uani 0.50 1 d P . .
H2S1 H 0.3770 0.6083 0.3074 0.034 Uiso 0.50 1 calc PR . .
H2S2 H 0.4809 0.5068 0.3012 0.034 Uiso 0.50 1 calc PR . .
Cl1 Cl 0.0738(2) 0.5906(3) 0.20750(8) 0.0397(5) Uani 0.50 1 d P . .
Cl2 Cl 0.1913(3) 0.6711(3) 0.13927(7) 0.0415(6) Uani 0.50 1 d P . .
Cl3 Cl 0.2988(2) 0.4407(4) 0.27590(8) 0.0560(9) Uani 0.50 1 d P . .
Cl4 Cl 0.3799(3) 0.4627(2) 0.35526(7) 0.0366(5) Uani 0.50 1 d P . .

loop_
_atom_site_aniso_label
_atom_site_aniso_U_11
_atom_site_aniso_U_22
_atom_site_aniso_U_33
_atom_site_aniso_U_23
_atom_site_aniso_U_13
_atom_site_aniso_U_12
B1 0.024(2) 0.035(3) 0.039(3) -0.003(2) 0.0043(18) 0.0052(19)
C1 0.0287(19) 0.040(3) 0.0286(19) -0.0061(17) 0.0018(15) 0.0017(18)
C2 0.034(2) 0.047(3) 0.034(2) -0.007(2) -0.0084(17) -0.002(2)
C3 0.028(2) 0.047(3) 0.034(2) 0.0043(19) -0.0066(17) -0.003(2)
C4 0.042(2) 0.026(2) 0.0215(16) -0.0014(14) -0.0008(15) -0.0013(17)
C5 0.050(3) 0.023(2) 0.037(2) -0.0036(17) 0.0060(19) 0.0050(19)
C6 0.049(3) 0.026(2) 0.035(2) -0.0007(17) 0.0082(19) 0.012(2)
C7 0.036(2) 0.035(2) 0.0311(19) 0.0010(17) 0.0140(16) -0.0067(19)
C8 0.036(2) 0.047(3) 0.042(2) -0.010(2) 0.0213(19) -0.014(2)
C9 0.0222(18) 0.045(3) 0.046(3) -0.013(2) 0.0137(17) -0.0058(19)
C10 0.030(2) 0.027(2) 0.0291(19) 0.0010(15) 0.0040(15) 0.0020(16)
C11 0.0250(17) 0.023(2) 0.0280(17) -0.0011(13) 0.0066(13) 0.0006(13)
C12 0.0243(18) 0.030(2) 0.043(2) -0.0006(18) 0.0033(16) -0.0036(16)
C13 0.0238(18) 0.034(2) 0.044(2) 0.0138(19) 0.0127(17) 0.0024(16)
C14 0.0243(18) 0.050(3) 0.0255(18) 0.0012(17) 0.0060(14) 0.0058(18)
C15 0.0241(18) 0.040(3) 0.032(2) -0.0052(17) 0.0049(15) 0.0053(17)
C16 0.028(2) 0.040(3) 0.037(2) -0.0038(19) -0.0021(17) 0.0058(18)
C17 0.054(3) 0.043(3) 0.052(3) 0.004(3) -0.015(3) 0.007(3)
Mo1 0.01989(13) 0.01990(14) 0.02076(12) 0.00131(11) 0.00392(10) 0.00156(11)
N1 0.0236(14) 0.0295(18) 0.0261(14) -0.0031(13) 0.0022(11) 0.0066(14)
N2 0.0237(16) 0.035(2) 0.0313(17) 0.0000(14) -0.0008(13) 0.0054(14)
N3 0.0292(16) 0.0183(15) 0.0281(15) 0.0003(12) 0.0017(12) 0.0017(13)
N4 0.0276(16) 0.0244(18) 0.0334(17) -0.0002(13) 0.0036(13) 0.0073(13)
N5 0.0257(15) 0.0236(18) 0.0281(15) 0.0010(12) 0.0070(12) 0.0019(12)
N6 0.0189(14) 0.033(2) 0.0394(19) -0.0008(15) 0.0075(13) 0.0052(13)
O1 0.057(2) 0.0212(15) 0.051(2) 0.0010(15) 0.0104(17) 0.0019(17)
O2 0.0368(17) 0.0367(19) 0.0288(15) 0.0028(13) 0.0004(12) -0.0036(14)
O3 0.0249(14) 0.036(2) 0.0372(16) -0.0054(14) 0.0003(11) 0.0034(13)
O4 0.045(2) 0.048(2) 0.047(2) -0.0137(18) 0.0031(16) 0.0087(18)
B1B 0.030(2) 0.027(2) 0.0257(18) -0.0014(16) -0.0031(15) 0.0063(17)
C1B 0.0272(18) 0.031(2) 0.0334(19) -0.0025(17) 0.0090(15) -0.0084(17)
C2B 0.043(3) 0.024(2) 0.044(3) -0.0058(18) 0.014(2) -0.0064(19)
C3B 0.049(3) 0.021(2) 0.036(2) 0.0020(16) 0.0121(19) 0.0013(18)
C4B 0.040(2) 0.029(2) 0.0267(18) -0.0052(16) 0.0034(15) 0.0043(19)
C5B 0.051(3) 0.042(3) 0.0237(18) -0.0063(17) -0.0002(18) 0.003(2)
C6B 0.047(3) 0.033(2) 0.0256(19) 0.0005(16) -0.0061(18) 0.002(2)
C7B 0.0273(18) 0.034(2) 0.0300(18) -0.0037(16) 0.0065(14) -0.0071(16)
C8B 0.028(2) 0.043(3) 0.040(2) -0.010(2) 0.0105(17) -0.003(2)
C9B 0.0234(18) 0.038(3) 0.038(2) -0.0061(18) 0.0041(16) 0.0059(17)
C10B 0.033(2) 0.025(2) 0.032(2) 0.0003(15) -0.0032(16) 0.0072(16)
C11B 0.0244(18) 0.027(2) 0.0305(18) 0.0000(15) 0.0015(14) 0.0003(15)
C12B 0.034(2) 0.039(3) 0.031(2) -0.0058(18) 0.0024(17) 0.0109(19)
C13B 0.0271(19) 0.044(3) 0.036(2) 0.0035(19) 0.0117(16) 0.0072(19)
C14B 0.0223(17) 0.036(3) 0.048(2) -0.005(2) 0.0081(16) -0.0014(17)
C15B 0.0216(17) 0.039(3) 0.044(2) -0.005(2) -0.0039(16) 0.0046(17)
C16B 0.0262(18) 0.033(2) 0.045(2) -0.003(2) 0.0009(16) 0.0078(18)
C17B 0.052(3) 0.038(3) 0.045(3) 0.004(2) -0.004(2) 0.008(3)
Mo1B 0.02001(13) 0.02017(14) 0.02468(14) 0.00092(11) 0.00172(10) 0.00098(11)
N1B 0.0273(16) 0.0245(17) 0.0262(15) 0.0022(13) 0.0042(12) 0.0008(14)
N2B 0.0317(16) 0.0222(16) 0.0279(15) 0.0010(13) 0.0042(12) 0.0037(14)
N3B 0.0305(16) 0.0274(17) 0.0242(14) -0.0015(13) 0.0017(12) 0.0066(14)
N4B 0.0332(18) 0.0295(19) 0.0249(16) -0.0012(13) -0.0006(13) 0.0073(15)
N5B 0.0252(15) 0.0244(16) 0.0256(14) -0.0003(13) 0.0017(11) -0.0014(13)
N6B 0.0243(16) 0.034(2) 0.0276(16) -0.0003(14) 0.0028(12) 0.0064(14)
O1B 0.058(2) 0.049(2) 0.0317(17) 0.0041(16) -0.0066(16) 0.015(2)
O2B 0.0385(19) 0.028(2) 0.055(2) 0.0010(16) 0.0020(16) -0.0023(15)
O3B 0.0348(16) 0.038(2) 0.0377(17) -0.0042(14) -0.0041(13) 0.0117(15)
O4B 0.043(2) 0.048(3) 0.056(2) -0.0099(19) -0.0168(18) 0.0077(18)
B1C 0.0208(19) 0.034(3) 0.045(3) -0.002(2) 0.0007(18) 0.0105(19)
C1C 0.038(2) 0.025(2) 0.031(2) 0.0001(15) 0.0042(17) -0.0040(17)
C2C 0.052(3) 0.024(2) 0.038(2) -0.0056(17) 0.008(2) -0.001(2)
C3C 0.045(3) 0.024(2) 0.039(2) 0.0033(17) 0.0110(19) 0.0117(18)
C4C 0.034(2) 0.037(2) 0.0285(19) -0.0043(17) -0.0083(16) 0.0046(18)
C5C 0.043(3) 0.052(3) 0.031(2) -0.002(2) -0.0120(18) 0.006(2)
C6C 0.027(2) 0.044(3) 0.043(3) 0.004(2) -0.0096(18) 0.010(2)
C7C 0.0282(19) 0.034(2) 0.035(2) 0.0004(18) 0.0075(15) -0.0044(18)
C8C 0.029(2) 0.044(3) 0.045(3) -0.007(2) 0.0175(19) -0.0077(19)
C9C 0.0207(18) 0.041(3) 0.049(3) -0.015(2) 0.0137(17) -0.0031(17)
C10C 0.0210(15) 0.027(2) 0.0284(17) 0.0025(14) 0.0033(12) -0.0040(15)
C11C 0.0249(19) 0.030(2) 0.0275(18) -0.0040(15) 0.0013(14) 0.0037(16)
C12C 0.0274(18) 0.044(3) 0.0251(18) -0.0063(16) -0.0014(14) 0.0090(18)
C13C 0.0223(17) 0.047(3) 0.0261(17) 0.0091(17) 0.0080(14) 0.0089(17)
C14C 0.0193(16) 0.028(2) 0.041(2) 0.0046(17) 0.0094(15) -0.0004(14)
C15C 0.0170(14) 0.034(2) 0.0336(18) 0.0000(17) 0.0074(13) -0.0009(15)
C16C 0.0212(17) 0.030(2) 0.039(2) -0.0003(17) 0.0037(15) 0.0071(15)
C17C 0.059(4) 0.040(3) 0.051(3) 0.000(2) -0.014(3) 0.011(3)
Mo1C 0.01713(12) 0.02025(14) 0.02061(12) 0.00131(11) 0.00187(9) 0.00232(11)
N1C 0.0274(16) 0.0206(15) 0.0322(16) 0.0003(13) 0.0030(12) 0.0042(14)
N2C 0.0266(16) 0.0258(17) 0.0369(18) -0.0008(14) 0.0038(13) 0.0079(14)
N3C 0.0242(15) 0.0274(19) 0.0275(15) 0.0005(13) -0.0020(11) 0.0057(13)
N4C 0.0237(16) 0.032(2) 0.0343(18) 0.0011(14) -0.0024(13) 0.0082(14)
N5C 0.0200(13) 0.0264(16) 0.0278(14) 0.0049(13) 0.0041(11) 0.0014(13)
N6C 0.0173(14) 0.034(2) 0.0392(19) -0.0016(15) 0.0049(13) 0.0027(13)
O1C 0.0291(15) 0.053(2) 0.0309(15) 0.0052(15) -0.0017(12) -0.0058(16)
O2C 0.0435(19) 0.0278(17) 0.0445(18) 0.0014(15) -0.0001(14) 0.0016(16)
O3C 0.0261(14) 0.039(2) 0.0413(18) -0.0112(15) -0.0010(13) 0.0125(14)
O4C 0.0249(15) 0.052(2) 0.0443(19) -0.0139(17) -0.0006(13) -0.0018(15)
B1D 0.037(3) 0.028(3) 0.034(2) 0.0025(18) -0.0053(19) 0.0048(19)
C1D 0.049(3) 0.045(3) 0.0267(19) -0.0064(19) 0.0010(18) -0.016(2)
C2D 0.051(3) 0.060(4) 0.027(2) -0.005(2) -0.0044(19) -0.014(3)
C3D 0.054(3) 0.056(4) 0.026(2) 0.003(2) -0.010(2) -0.014(3)
C4D 0.033(2) 0.021(2) 0.0323(19) 0.0006(14) 0.0050(15) -0.0020(15)
C5D 0.043(3) 0.023(2) 0.042(2) 0.0017(17) 0.002(2) 0.0002(18)
C6D 0.049(3) 0.023(2) 0.035(2) 0.0063(16) 0.0020(19) -0.0019(19)
C7D 0.034(2) 0.034(2) 0.037(2) -0.0038(18) 0.0067(17) -0.0063(19)
C8D 0.040(3) 0.052(4) 0.050(3) -0.013(3) 0.011(2) -0.011(3)
C9D 0.032(2) 0.051(3) 0.042(3) -0.003(2) 0.0006(19) 0.000(2)
C10D 0.043(3) 0.031(2) 0.032(2) -0.0017(18) 0.0003(17) -0.001(2)
C11D 0.0275(18) 0.025(2) 0.034(2) 0.0026(15) 0.0003(15) 0.0007(15)
C12D 0.0311(19) 0.027(2) 0.037(2) -0.0026(16) -0.0018(16) 0.0012(16)
C13D 0.031(2) 0.038(3) 0.037(2) 0.0098(19) 0.0070(16) 0.0033(19)
C14D 0.039(2) 0.045(3) 0.0250(19) -0.0004(18) 0.0089(17) 0.006(2)
C15D 0.042(3) 0.036(3) 0.037(2) -0.0053(18) 0.0091(19) 0.009(2)
C16D 0.036(2) 0.031(3) 0.037(2) -0.0014(17) 0.0050(17) 0.0051(18)
C17D 0.054(3) 0.038(3) 0.043(3) 0.002(2) 0.003(2) 0.010(3)
Mo1D 0.03016(16) 0.02082(15) 0.02003(13) 0.00005(11) 0.00316(11) -0.00046(12)
N1D 0.0379(19) 0.0334(19) 0.0263(16) -0.0011(15) 0.0003(13) -0.0043(17)
N2D 0.043(2) 0.037(2) 0.0241(16) 0.0032(15) -0.0038(15) -0.0051(18)
N3D 0.0310(18) 0.0254(18) 0.0207(14) 0.0011(11) 0.0013(12) 0.0024(13)
N4D 0.040(2) 0.0224(17) 0.0292(17) 0.0046(13) -0.0025(14) 0.0023(15)
N5D 0.0351(18) 0.0300(18) 0.0243(15) 0.0021(14) -0.0006(13) -0.0006(16)
N6D 0.0326(19) 0.034(2) 0.0315(18) 0.0004(15) -0.0050(14) 0.0020(16)
O1D 0.060(3) 0.028(2) 0.076(3) -0.0027(19) -0.004(2) -0.0076(19)
O2D 0.0425(18) 0.043(2) 0.0269(15) 0.0071(14) 0.0023(13) 0.0011(16)
O3D 0.0380(17) 0.0314(18) 0.0346(16) -0.0029(13) -0.0023(13) 0.0060(14)
O4D 0.071(3) 0.046(3) 0.055(3) -0.023(2) 0.000(2) 0.018(2)
C1S 0.031(4) 0.027(4) 0.045(5) -0.009(4) 0.009(3) 0.002(3)
C2S 0.028(4) 0.021(4) 0.038(4) -0.002(3) 0.010(3) -0.001(3)
Cl1 0.0283(9) 0.0409(13) 0.0511(13) 0.0033(11) 0.0141(9) 0.0051(9)
Cl2 0.0524(14) 0.0375(13) 0.0351(11) 0.0031(9) 0.0070(10) 0.0209(11)
Cl3 0.0247(10) 0.105(3) 0.0379(12) -0.0148(15) -0.0026(9) -0.0096(13)
Cl4 0.0543(13) 0.0208(9) 0.0348(10) -0.0037(7) 0.0023(9) 0.0127(9)

loop_
_atom_type_symbol
_atom_type_description
_atom_type_scat_dispersion_real
_atom_type_scat_dispersion_imag
_atom_type_scat_source
C C 0.0033 0.0016 'International Tables Vol C Tables 4.2.6.8 and 6.1.1.4'
H H 0.0000 0.0000 'International Tables Vol C Tables 4.2.6.8 and 6.1.1.4'
B B 0.0013 0.0007 'International Tables Vol C Tables 4.2.6.8 and 6.1.1.4'
N N 0.0061 0.0033 'International Tables Vol C Tables 4.2.6.8 and 6.1.1.4'
O O 0.0106 0.0060 'International Tables Vol C Tables 4.2.6.8 and 6.1.1.4'
Mo Mo -1.6832 0.6857 'International Tables Vol C Tables 4.2.6.8 and 6.1.1.4'
Cl Cl 0.1484 0.1585 'International Tables Vol C Tables 4.2.6.8 and 6.1.1.4'

loop_
_geom_angle_atom_site_label_1
_geom_angle_atom_site_label_2
_geom_angle_atom_site_label_3
_geom_angle
_geom_angle_site_symmetry_1
_geom_angle_site_symmetry_3
_geom_angle_publ_flag
N4 B1 N2 110.3(4) . . ?
N4 B1 N6 107.3(4) . . ?
N2 B1 N6 108.2(4) . . ?
N4 B1 H1 110.3 . . ?
N2 B1 H1 110.3 . . ?
N6 B1 H1 110.3 . . ?
N1 C1 C2 110.4(4) . . ?
N1 C1 H1 124.8 . . ?
C2 C1 H1 124.8 . . ?
C3 C2 C1 104.3(4) . . ?
C3 C2 H2 127.8 . . ?
C1 C2 H2 127.8 . . ?
N2 C3 C2 108.6(4) . . ?
N2 C3 H3 125.7 . . ?
C2 C3 H3 125.7 . . ?
N3 C4 C5 110.4(4) . . ?
N3 C4 H4 124.8 . . ?
C5 C4 H4 124.8 . . ?
C6 C5 C4 104.4(4) . . ?
C6 C5 H5 127.8 . . ?
C4 C5 H5 127.8 . . ?
N4 C6 C5 108.7(5) . . ?
N4 C6 H6 125.6 . . ?
C5 C6 H6 125.6 . . ?
N5 C7 C8 109.8(5) . . ?
N5 C7 H7 125.1 . . ?
C8 C7 H7 125.1 . . ?
C9 C8 C7 105.7(4) . . ?
C9 C8 H8 127.2 . . ?
C7 C8 H8 127.2 . . ?
N6 C9 C8 108.4(4) . . ?
N6 C9 H9 125.8 . . ?
C8 C9 H9 125.8 . . ?
O1 C10 Mo1 175.5(4) . . ?
O2 C11 Mo1 175.5(4) . . ?
O3 C12 C13 122.3(4) . . ?
O3 C12 Mo1 116.4(3) . . ?
C13 C12 Mo1 64.8(2) . . ?
O3 C12 H12 114.7 . . ?
C13 C12 H12 114.7 . . ?
Mo1 C12 H12 114.7 . . ?
C12 C13 C14 115.0(4) . . ?
C12 C13 Mo1 80.7(3) . . ?
C14 C13 Mo1 76.3(3) . . ?
C12 C13 H13 121.9 . . ?
C14 C13 H13 121.9 . . ?
Mo1 C13 H13 121.9 . . ?
C13 C14 C15 119.7(4) . . ?
C13 C14 Mo1 68.0(2) . . ?
C15 C14 Mo1 109.2(3) . . ?
C13 C14 H14 116.7 . . ?
C15 C14 H14 116.7 . . ?
Mo1 C14 H14 116.7 . . ?
O4 C15 C14 123.2(5) . . ?
O4 C15 C16 118.8(5) . . ?
C14 C15 C16 117.8(5) . . ?
O3 C16 C17 107.3(4) . . ?
O3 C16 C15 116.0(4) . . ?
C17 C16 C15 112.4(5) . . ?
O3 C16 H16 106.9 . . ?
C17 C16 H16 106.9 . . ?
C15 C16 H16 106.9 . . ?
C16 C17 H17A 109.5 . . ?
C16 C17 H17B 109.5 . . ?
H17A C17 H17B 109.5 . . ?
C16 C17 H17C 109.5 . . ?
H17A C17 H17C 109.5 . . ?
H17B C17 H17C 109.5 . . ?
C11 Mo1 C10 80.22(19) . . ?
C11 Mo1 N5 86.53(15) . . ?
C10 Mo1 N5 87.75(17) . . ?
C11 Mo1 C13 100.12(18) . . ?
C10 Mo1 C13 109.81(19) . . ?
N5 Mo1 C13 161.97(16) . . ?
C11 Mo1 N1 165.62(15) . . ?
C10 Mo1 N1 95.01(18) . . ?
N5 Mo1 N1 79.70(13) . . ?
C13 Mo1 N1 94.26(16) . . ?
C11 Mo1 N3 97.89(15) . . ?
C10 Mo1 N3 166.95(16) . . ?
N5 Mo1 N3 79.24(14) . . ?
C13 Mo1 N3 83.24(16) . . ?
N1 Mo1 N3 83.67(14) . . ?
C11 Mo1 C14 111.35(16) . . ?
C10 Mo1 C14 78.4(2) . . ?
N5 Mo1 C14 154.72(17) . . ?
C13 Mo1 C14 35.7(2) . . ?
N1 Mo1 C14 80.60(14) . . ?
N3 Mo1 C14 114.07(17) . . ?
C11 Mo1 C12 65.82(17) . . ?
C10 Mo1 C12 105.78(19) . . ?
N5 Mo1 C12 145.84(16) . . ?
C13 Mo1 C12 34.49(18) . . ?
N1 Mo1 C12 128.51(15) . . ?
N3 Mo1 C12 84.89(15) . . ?
C14 Mo1 C12 59.27(17) . . ?
C1 N1 N2 106.7(4) . . ?
C1 N1 Mo1 133.6(3) . . ?
N2 N1 Mo1 119.7(3) . . ?
C3 N2 N1 110.0(4) . . ?
C3 N2 B1 128.1(4) . . ?
N1 N2 B1 120.7(4) . . ?
C4 N3 N4 106.1(4) . . ?
C4 N3 Mo1 133.2(3) . . ?
N4 N3 Mo1 120.0(3) . . ?
C6 N4 N3 110.3(4) . . ?
C6 N4 B1 128.0(4) . . ?
N3 N4 B1 121.3(4) . . ?
C7 N5 N6 106.4(4) . . ?
C7 N5 Mo1 130.7(3) . . ?
N6 N5 Mo1 122.9(3) . . ?
C9 N6 N5 109.8(4) . . ?
C9 N6 B1 130.3(4) . . ?
N5 N6 B1 119.7(3) . . ?
C12 O3 C16 119.4(4) . . ?
N6B B1B N4B 107.8(4) . . ?
N6B B1B N2B 108.7(3) . . ?
N4B B1B N2B 109.0(4) . . ?
N6B B1B H1B 110.4 . . ?
N4B B1B H1B 110.4 . . ?
N2B B1B H1B 110.4 . . ?
N1B C1B C2B 111.4(4) . . ?
N1B C1B H1B 124.3 . . ?
C2B C1B H1B 124.3 . . ?
C3B C2B C1B 104.7(4) . . ?
C3B C2B H2B 127.7 . . ?
C1B C2B H2B 127.7 . . ?
N2B C3B C2B 109.1(5) . . ?
N2B C3B H3B 125.4 . . ?
C2B C3B H3B 125.4 . . ?
N3B C4B C5B 110.1(4) . . ?
N3B C4B H4B 124.9 . . ?
C5B C4B H4B 124.9 . . ?
C6B C5B C4B 104.6(4) . . ?
C6B C5B H5B 127.7 . . ?
C4B C5B H5B 127.7 . . ?
N4B C6B C5B 109.6(5) . . ?
N4B C6B H6B 125.2 . . ?
C5B C6B H6B 125.2 . . ?
N5B C7B C8B 111.2(5) . . ?
N5B C7B H7B 124.4 . . ?
C8B C7B H7B 124.4 . . ?
C9B C8B C7B 104.3(4) . . ?
C9B C8B H8B 127.9 . . ?
C7B C8B H8B 127.9 . . ?
N6B C9B C8B 109.4(4) . . ?
N6B C9B H9B 125.3 . . ?
C8B C9B H9B 125.3 . . ?
O1B C10B Mo1B 176.1(5) . . ?
O2B C11B Mo1B 176.8(4) . . ?
O3B C12B C13B 124.5(5) . . ?
O3B C12B Mo1B 118.5(3) . . ?
C13B C12B Mo1B 65.9(3) . . ?
O3B C12B H12B 113.3 . . ?
C13B C12B H12B 113.3 . . ?
Mo1B C12B H12B 113.3 . . ?
C14B C13B C12B 114.4(5) . . ?
C14B C13B Mo1B 76.6(3) . . ?
C12B C13B Mo1B 79.1(3) . . ?
C14B C13B H13B 122.3 . . ?
C12B C13B H13B 122.3 . . ?
Mo1B C13B H13B 122.3 . . ?
C13B C14B C15B 118.5(5) . . ?
C13B C14B Mo1B 68.0(2) . . ?
C15B C14B Mo1B 109.2(3) . . ?
C13B C14B H14B 117.1 . . ?
C15B C14B H14B 117.1 . . ?
Mo1B C14B H14B 117.1 . . ?
O4B C15B C14B 122.2(5) . . ?
O4B C15B C16B 120.5(5) . . ?
C14B C15B C16B 116.7(4) . . ?
O3B C16B C17B 107.4(5) . . ?
O3B C16B C15B 115.8(4) . . ?
C17B C16B C15B 110.6(5) . . ?
O3B C16B H16B 107.6 . . ?
C17B C16B H16B 107.6 . . ?
C15B C16B H16B 107.6 . . ?
C16B C17B H17D 109.5 . . ?
C16B C17B H17E 109.5 . . ?
H17D C17B H17E 109.5 . . ?
C16B C17B H17F 109.5 . . ?
H17D C17B H17F 109.5 . . ?
H17E C17B H17F 109.5 . . ?
C11B Mo1B C10B 80.08(19) . . ?
C11B Mo1B N5B 85.33(17) . . ?
C10B Mo1B N5B 87.61(16) . . ?
C11B Mo1B C13B 100.5(2) . . ?
C10B Mo1B C13B 110.16(19) . . ?
N5B Mo1B C13B 161.93(16) . . ?
C11B Mo1B N1B 164.72(16) . . ?
C10B Mo1B N1B 95.51(16) . . ?
N5B Mo1B N1B 79.85(14) . . ?
C13B Mo1B N1B 94.70(18) . . ?
C11B Mo1B N3B 99.49(17) . . ?
C10B Mo1B N3B 168.55(16) . . ?
N5B Mo1B N3B 80.96(13) . . ?
C13B Mo1B N3B 81.22(16) . . ?
N1B Mo1B N3B 81.92(14) . . ?
C11B Mo1B C14B 111.54(19) . . ?
C10B Mo1B C14B 78.90(19) . . ?
N5B Mo1B C14B 155.85(17) . . ?
C13B Mo1B C14B 35.35(18) . . ?
N1B Mo1B C14B 81.60(17) . . ?
N3B Mo1B C14B 111.57(16) . . ?
C11B Mo1B C12B 65.74(19) . . ?
C10B Mo1B C12B 105.99(18) . . ?
N5B Mo1B C12B 144.55(17) . . ?
C13B Mo1B C12B 35.0(2) . . ?
N1B Mo1B C12B 129.40(17) . . ?
N3B Mo1B C12B 83.98(15) . . ?
C14B Mo1B C12B 59.38(18) . . ?
C1B N1B N2B 104.1(4) . . ?
C1B N1B Mo1B 135.4(3) . . ?
N2B N1B Mo1B 120.4(3) . . ?
C3B N2B N1B 110.7(4) . . ?
C3B N2B B1B 128.4(4) . . ?
N1B N2B B1B 120.5(4) . . ?
C4B N3B N4B 106.0(4) . . ?
C4B N3B Mo1B 133.2(3) . . ?
N4B N3B Mo1B 120.7(3) . . ?
C6B N4B N3B 109.7(4) . . ?
C6B N4B B1B 129.7(4) . . ?
N3B N4B B1B 120.6(3) . . ?
C7B N5B N6B 105.7(4) . . ?
C7B N5B Mo1B 131.3(3) . . ?
N6B N5B Mo1B 123.0(3) . . ?
C9B N6B N5B 109.4(4) . . ?
C9B N6B B1B 130.4(4) . . ?
N5B N6B B1B 120.2(3) . . ?
C12B O3B C16B 116.8(4) . . ?
N6C B1C N2C 107.1(4) . . ?
N6C B1C N4C 108.1(4) . . ?
N2C B1C N4C 110.4(4) . . ?
N6C B1C H1C 110.4 . . ?
N2C B1C H1C 110.4 . . ?
N4C B1C H1C 110.4 . . ?
N1C C1C C2C 110.8(5) . . ?
N1C C1C H1C 124.6 . . ?
C2C C1C H1C 124.6 . . ?
C1C C2C C3C 104.8(4) . . ?
C1C C2C H2C 127.6 . . ?
C3C C2C H2C 127.6 . . ?
N2C C3C C2C 107.9(4) . . ?
N2C C3C H3C 126.0 . . ?
C2C C3C H3C 126.0 . . ?
N3C C4C C5C 111.5(5) . . ?
N3C C4C H4C 124.3 . . ?
C5C C4C H4C 124.3 . . ?
C6C C5C C4C 104.3(4) . . ?
C6C C5C H5C 127.9 . . ?
C4C C5C H5C 127.9 . . ?
N4C C6C C5C 108.8(4) . . ?
N4C C6C H6C 125.6 . . ?
C5C C6C H6C 125.6 . . ?
N5C C7C C8C 110.6(5) . . ?
N5C C7C H7C 124.7 . . ?
C8C C7C H7C 124.7 . . ?
C9C C8C C7C 104.5(4) . . ?
C9C C8C H8C 127.8 . . ?
C7C C8C H8C 127.8 . . ?
N6C C9C C8C 108.9(4) . . ?
N6C C9C H9C 125.6 . . ?
C8C C9C H9C 125.6 . . ?
O1C C10C Mo1C 176.0(4) . . ?
O2C C11C Mo1C 174.0(4) . . ?
O3C C12C C13C 123.1(4) . . ?
O3C C12C Mo1C 117.2(3) . . ?
C13C C12C Mo1C 65.6(2) . . ?
O3C C12C H12C 114.1 . . ?
C13C C12C H12C 114.1 . . ?
Mo1C C12C H12C 114.1 . . ?
C14C C13C C12C 113.9(4) . . ?
C14C C13C Mo1C 76.3(2) . . ?
C12C C13C Mo1C 79.0(3) . . ?
C14C C13C H13C 122.6 . . ?
C12C C13C H13C 122.6 . . ?
Mo1C C13C H13C 122.6 . . ?
C13C C14C C15C 119.0(4) . . ?
C13C C14C Mo1C 68.2(2) . . ?
C15C C14C Mo1C 110.1(3) . . ?
C13C C14C H14C 116.7 . . ?
C15C C14C H14C 116.7 . . ?
Mo1C C14C H14C 116.7 . . ?
O4C C15C C14C 122.9(5) . . ?
O4C C15C C16C 119.4(4) . . ?
C14C C15C C16C 117.4(4) . . ?
O3C C16C C15C 115.7(3) . . ?
O3C C16C C17C 107.0(5) . . ?
C15C C16C C17C 113.7(4) . . ?
O3C C16C H16C 106.6 . . ?
C15C C16C H16C 106.6 . . ?
C17C C16C H16C 106.6 . . ?
C16C C17C H17G 109.5 . . ?
C16C C17C H17H 109.5 . . ?
H17G C17C H17H 109.5 . . ?
C16C C17C H17I 109.5 . . ?
H17G C17C H17I 109.5 . . ?
H17H C17C H17I 109.5 . . ?
C11C Mo1C C10C 80.32(19) . . ?
C11C Mo1C N5C 86.52(17) . . ?
C10C Mo1C N5C 87.76(14) . . ?
C11C Mo1C C13C 100.92(19) . . ?
C10C Mo1C C13C 110.46(16) . . ?
N5C Mo1C C13C 161.14(14) . . ?
C11C Mo1C N3C 99.13(17) . . ?
C10C Mo1C N3C 168.38(14) . . ?
N5C Mo1C N3C 80.62(13) . . ?
C13C Mo1C N3C 81.09(15) . . ?
C11C Mo1C N1C 164.90(16) . . ?
C10C Mo1C N1C 93.80(17) . . ?
N5C Mo1C N1C 79.32(15) . . ?
C13C Mo1C N1C 94.16(17) . . ?
N3C Mo1C N1C 83.82(14) . . ?
C11C Mo1C C14C 111.75(18) . . ?
C10C Mo1C C14C 78.89(16) . . ?
N5C Mo1C C14C 154.81(17) . . ?
C13C Mo1C C14C 35.50(18) . . ?
N3C Mo1C C14C 111.77(15) . . ?
N1C Mo1C C14C 80.35(15) . . ?
C11C Mo1C C12C 65.67(18) . . ?
C10C Mo1C C12C 106.28(16) . . ?
N5C Mo1C C12C 145.37(17) . . ?
C13C Mo1C C12C 35.44(19) . . ?
N3C Mo1C C12C 83.77(14) . . ?
N1C Mo1C C12C 129.42(17) . . ?
C14C Mo1C C12C 59.72(18) . . ?
C1C N1C N2C 106.2(4) . . ?
C1C N1C Mo1C 132.3(3) . . ?
N2C N1C Mo1C 119.5(3) . . ?
C3C N2C N1C 110.4(4) . . ?
C3C N2C B1C 127.1(4) . . ?
N1C N2C B1C 121.1(4) . . ?
C4C N3C N4C 105.6(4) . . ?
C4C N3C Mo1C 134.6(3) . . ?
N4C N3C Mo1C 119.7(3) . . ?
C6C N4C N3C 109.8(4) . . ?
C6C N4C B1C 129.2(4) . . ?
N3C N4C B1C 120.9(4) . . ?
C7C N5C N6C 106.6(3) . . ?
C7C N5C Mo1C 130.7(3) . . ?
N6C N5C Mo1C 122.6(3) . . ?
C9C N6C N5C 109.4(4) . . ?
C9C N6C B1C 130.1(4) . . ?
N5C N6C B1C 120.2(3) . . ?
C12C O3C C16C 117.7(4) . . ?
N4D B1D N2D 109.2(4) . . ?
N4D B1D N6D 109.5(4) . . ?
N2D B1D N6D 108.1(4) . . ?
N4D B1D H1D 110.0 . . ?
N2D B1D H1D 110.0 . . ?
N6D B1D H1D 110.0 . . ?
N1D C1D C2D 111.2(6) . . ?
N1D C1D H1D 124.4 . . ?
C2D C1D H1D 124.4 . . ?
C3D C2D C1D 105.2(5) . . ?
C3D C2D H2D 127.4 . . ?
C1D C2D H2D 127.4 . . ?
N2D C3D C2D 108.2(6) . . ?
N2D C3D H3D 125.9 . . ?
C2D C3D H3D 125.9 . . ?
N3D C4D C5D 111.7(4) . . ?
N3D C4D H4D 124.2 . . ?
C5D C4D H4D 124.2 . . ?
C6D C5D C4D 104.6(5) . . ?
C6D C5D H5D 127.7 . . ?
C4D C5D H5D 127.7 . . ?
N4D C6D C5D 108.4(5) . . ?
N4D C6D H6D 125.8 . . ?
C5D C6D H6D 125.8 . . ?
N5D C7D C8D 110.7(5) . . ?
N5D C7D H7D 124.7 . . ?
C8D C7D H7D 124.7 . . ?
C9D C8D C7D 105.2(5) . . ?
C9D C8D H8D 127.4 . . ?
C7D C8D H8D 127.4 . . ?
N6D C9D C8D 108.8(5) . . ?
N6D C9D H9D 125.6 . . ?
C8D C9D H9D 125.6 . . ?
O1D C10D Mo1D 176.0(5) . . ?
O2D C11D Mo1D 173.6(4) . . ?
O3D C12D C13D 122.6(4) . . ?
O3D C12D Mo1D 117.0(3) . . ?
C13D C12D Mo1D 65.8(3) . . ?
O3D C12D H12D 114.2 . . ?
C13D C12D H12D 114.2 . . ?
Mo1D C12D H12D 114.2 . . ?
C12D C13D C14D 114.6(5) . . ?
C12D C13D Mo1D 79.8(3) . . ?
C14D C13D Mo1D 76.3(3) . . ?
C12D C13D H13D 122.2 . . ?
C14D C13D H13D 122.2 . . ?
Mo1D C13D H13D 122.2 . . ?
C13D C14D C15D 119.5(4) . . ?
C13D C14D Mo1D 68.1(3) . . ?
C15D C14D Mo1D 110.5(3) . . ?
C13D C14D H14D 116.4 . . ?
C15D C14D H14D 116.4 . . ?
Mo1D C14D H14D 116.4 . . ?
O4D C15D C14D 126.4(5) . . ?
O4D C15D C16D 118.6(5) . . ?
C14D C15D C16D 114.5(5) . . ?
O3D C16D C17D 107.7(4) . . ?
O3D C16D C15D 115.0(4) . . ?
C17D C16D C15D 112.3(5) . . ?
O3D C16D H16D 107.1 . . ?
C17D C16D H16D 107.1 . . ?
C15D C16D H16D 107.1 . . ?
C16D C17D H17J 109.5 . . ?
C16D C17D H17K 109.5 . . ?
H17J C17D H17K 109.5 . . ?
C16D C17D H17L 109.5 . . ?
H17J C17D H17L 109.5 . . ?
H17K C17D H17L 109.5 . . ?
C11D Mo1D C10D 78.6(2) . . ?
C11D Mo1D N5D 84.35(16) . . ?
C10D Mo1D N5D 87.7(2) . . ?
C11D Mo1D C13D 99.93(18) . . ?
C10D Mo1D C13D 110.8(2) . . ?
N5D Mo1D C13D 161.54(19) . . ?
C11D Mo1D N3D 102.38(17) . . ?
C10D Mo1D N3D 168.0(2) . . ?
N5D Mo1D N3D 80.55(15) . . ?
C13D Mo1D N3D 80.99(18) . . ?
C11D Mo1D N1D 164.01(17) . . ?
C10D Mo1D N1D 94.86(18) . . ?
N5D Mo1D N1D 80.79(14) . . ?
C13D Mo1D N1D 96.03(16) . . ?
N3D Mo1D N1D 81.05(15) . . ?
C11D Mo1D C14D 110.69(18) . . ?
C10D Mo1D C14D 79.6(2) . . ?
N5D Mo1D C14D 157.58(17) . . ?
C13D Mo1D C14D 35.6(2) . . ?
N3D Mo1D C14D 110.79(18) . . ?
N1D Mo1D C14D 82.00(16) . . ?
C11D Mo1D C12D 65.71(17) . . ?
C10D Mo1D C12D 106.0(2) . . ?
N5D Mo1D C12D 143.00(15) . . ?
C13D Mo1D C12D 34.46(17) . . ?
N3D Mo1D C12D 85.02(15) . . ?
N1D Mo1D C12D 130.28(15) . . ?
C14D Mo1D C12D 59.13(17) . . ?
C1D N1D N2D 105.2(4) . . ?
C1D N1D Mo1D 135.0(4) . . ?
N2D N1D Mo1D 119.8(3) . . ?
C3D N2D N1D 110.1(5) . . ?
C3D N2D B1D 129.1(5) . . ?
N1D N2D B1D 120.8(4) . . ?
C4D N3D N4D 104.5(4) . . ?
C4D N3D Mo1D 134.4(3) . . ?
N4D N3D Mo1D 121.0(3) . . ?
C6D N4D N3D 110.8(4) . . ?
C6D N4D B1D 129.0(4) . . ?
N3D N4D B1D 120.1(4) . . ?
C7D N5D N6D 105.8(4) . . ?
C7D N5D Mo1D 130.9(4) . . ?
N6D N5D Mo1D 123.3(3) . . ?
C9D N6D N5D 109.5(5) . . ?
C9D N6D B1D 130.8(5) . . ?
N5D N6D B1D 119.6(4) . . ?
C12D O3D C16D 117.9(4) . . ?
Cl2 C1S Cl1 113.3(6) . . ?
Cl2 C1S H1S1 108.9 . . ?
Cl1 C1S H1S1 108.9 . . ?
Cl2 C1S H1S2 108.9 . . ?
Cl1 C1S H1S2 108.9 . . ?
H1S1 C1S H1S2 107.7 . . ?
Cl3 C2S Cl4 111.2(5) . . ?
Cl3 C2S H2S1 109.4 . . ?
Cl4 C2S H2S1 109.4 . . ?
Cl3 C2S H2S2 109.4 . . ?
Cl4 C2S H2S2 109.4 . . ?
H2S1 C2S H2S2 108.0 . . ?

loop_
_geom_bond_atom_site_label_1
_geom_bond_atom_site_label_2
_geom_bond_distance
_geom_bond_site_symmetry_2
_geom_bond_publ_flag
B1 N4 1.523(7) . ?
B1 N2 1.530(7) . ?
B1 N6 1.541(7) . ?
B1 H1 1.0000 . ?
C1 N1 1.338(6) . ?
C1 C2 1.401(7) . ?
C1 H1 0.9500 . ?
C2 C3 1.399(8) . ?
C2 H2 0.9500 . ?
C3 N2 1.335(6) . ?
C3 H3 0.9500 . ?
C4 N3 1.339(6) . ?
C4 C5 1.393(7) . ?
C4 H4 0.9500 . ?
C5 C6 1.384(8) . ?
C5 H5 0.9500 . ?
C6 N4 1.328(6) . ?
C6 H6 0.9500 . ?
C7 N5 1.343(6) . ?
C7 C8 1.390(7) . ?
C7 H7 0.9500 . ?
C8 C9 1.360(9) . ?
C8 H8 0.9500 . ?
C9 N6 1.348(6) . ?
C9 H9 0.9500 . ?
C10 O1 1.155(7) . ?
C10 Mo1 1.972(5) . ?
C11 O2 1.159(5) . ?
C11 Mo1 1.948(4) . ?
C12 O3 1.391(6) . ?
C12 C13 1.402(7) . ?
C12 Mo1 2.444(4) . ?
C12 H12 1.0000 . ?
C13 C14 1.409(8) . ?
C13 Mo1 2.242(4) . ?
C13 H13 1.0000 . ?
C14 C15 1.462(7) . ?
C14 Mo1 2.349(4) . ?
C14 H14 1.0000 . ?
C15 O4 1.229(7) . ?
C15 C16 1.517(7) . ?
C16 O3 1.431(6) . ?
C16 C17 1.506(8) . ?
C16 H16 1.0000 . ?
C17 H17A 0.9800 . ?
C17 H17B 0.9800 . ?
C17 H17C 0.9800 . ?
Mo1 N5 2.194(3) . ?
Mo1 N1 2.269(3) . ?
Mo1 N3 2.271(4) . ?
N1 N2 1.370(5) . ?
N3 N4 1.360(5) . ?
N5 N6 1.358(5) . ?
B1B N6B 1.540(6) . ?
B1B N4B 1.540(6) . ?
B1B N2B 1.541(6) . ?
B1B H1B 1.0000 . ?
C1B N1B 1.357(6) . ?
C1B C2B 1.391(8) . ?
C1B H1B 0.9500 . ?
C2B C3B 1.364(8) . ?
C2B H2B 0.9500 . ?
C3B N2B 1.336(6) . ?
C3B H3B 0.9500 . ?
C4B N3B 1.351(5) . ?
C4B C5B 1.391(7) . ?
C4B H4B 0.9500 . ?
C5B C6B 1.361(8) . ?
C5B H5B 0.9500 . ?
C6B N4B 1.335(6) . ?
C6B H6B 0.9500 . ?
C7B N5B 1.341(5) . ?
C7B C8B 1.395(7) . ?
C7B H7B 0.9500 . ?
C8B C9B 1.364(8) . ?
C8B H8B 0.9500 . ?
C9B N6B 1.349(6) . ?
C9B H9B 0.9500 . ?
C10B O1B 1.135(6) . ?
C10B Mo1B 1.976(4) . ?
C11B O2B 1.150(6) . ?
C11B Mo1B 1.955(5) . ?
C12B O3B 1.385(6) . ?
C12B C13B 1.401(8) . ?
C12B Mo1B 2.398(5) . ?
C12B H12B 1.0000 . ?
C13B C14B 1.390(7) . ?
C13B Mo1B 2.228(4) . ?
C13B H13B 1.0000 . ?
C14B C15B 1.499(8) . ?
C14B Mo1B 2.338(4) . ?
C14B H14B 1.0000 . ?
C15B O4B 1.204(6) . ?
C15B C16B 1.523(8) . ?
C16B O3B 1.445(6) . ?
C16B C17B 1.508(8) . ?
C16B H16B 1.0000 . ?
C17B H17D 0.9800 . ?
C17B H17E 0.9800 . ?
C17B H17F 0.9800 . ?
Mo1B N5B 2.183(3) . ?
Mo1B N1B 2.270(4) . ?
Mo1B N3B 2.284(3) . ?
N1B N2B 1.377(5) . ?
N3B N4B 1.356(5) . ?
N5B N6B 1.367(5) . ?
B1C N6C 1.528(7) . ?
B1C N2C 1.534(7) . ?
B1C N4C 1.535(7) . ?
B1C H1C 1.0000 . ?
C1C N1C 1.343(6) . ?
C1C C2C 1.393(7) . ?
C1C H1C 0.9500 . ?
C2C C3C 1.399(8) . ?
C2C H2C 0.9500 . ?
C3C N2C 1.344(7) . ?
C3C H3C 0.9500 . ?
C4C N3C 1.334(6) . ?
C4C C5C 1.387(7) . ?
C4C H4C 0.9500 . ?
C5C C6C 1.370(8) . ?
C5C H5C 0.9500 . ?
C6C N4C 1.346(6) . ?
C6C H6C 0.9500 . ?
C7C N5C 1.338(6) . ?
C7C C8C 1.385(6) . ?
C7C H7C 0.9500 . ?
C8C C9C 1.383(9) . ?
C8C H8C 0.9500 . ?
C9C N6C 1.340(6) . ?
C9C H9C 0.9500 . ?
C10C O1C 1.155(5) . ?
C10C Mo1C 1.968(4) . ?
C11C O2C 1.146(7) . ?
C11C Mo1C 1.963(5) . ?
C12C O3C 1.377(6) . ?
C12C C13C 1.418(8) . ?
C12C Mo1C 2.401(4) . ?
C12C H12C 1.0000 . ?
C13C C14C 1.393(7) . ?
C13C Mo1C 2.228(4) . ?
C13C H13C 1.0000 . ?
C14C C15C 1.457(6) . ?
C14C Mo1C 2.331(4) . ?
C14C H14C 1.0000 . ?
C15C O4C 1.227(6) . ?
C15C C16C 1.509(7) . ?
C16C O3C 1.430(6) . ?
C16C C17C 1.509(8) . ?
C16C H16C 1.0000 . ?
C17C H17G 0.9800 . ?
C17C H17H 0.9800 . ?
C17C H17I 0.9800 . ?
Mo1C N5C 2.176(3) . ?
Mo1C N3C 2.267(3) . ?
Mo1C N1C 2.273(4) . ?
N1C N2C 1.369(5) . ?
N3C N4C 1.362(5) . ?
N5C N6C 1.360(5) . ?
B1D N4D 1.524(7) . ?
B1D N2D 1.535(7) . ?
B1D N6D 1.542(7) . ?
B1D H1D 1.0000 . ?
C1D N1D 1.324(6) . ?
C1D C2D 1.394(8) . ?
C1D H1D 0.9500 . ?
C2D C3D 1.361(10) . ?
C2D H2D 0.9500 . ?
C3D N2D 1.343(6) . ?
C3D H3D 0.9500 . ?
C4D N3D 1.356(6) . ?
C4D C5D 1.389(7) . ?
C4D H4D 0.9500 . ?
C5D C6D 1.384(8) . ?
C5D H5D 0.9500 . ?
C6D N4D 1.346(7) . ?
C6D H6D 0.9500 . ?
C7D N5D 1.353(6) . ?
C7D C8D 1.381(8) . ?
C7D H7D 0.9500 . ?
C8D C9D 1.372(9) . ?
C8D H8D 0.9500 . ?
C9D N6D 1.349(7) . ?
C9D H9D 0.9500 . ?
C10D O1D 1.156(7) . ?
C10D Mo1D 1.968(6) . ?
C11D O2D 1.171(6) . ?
C11D Mo1D 1.941(5) . ?
C12D O3D 1.379(6) . ?
C12D C13D 1.392(7) . ?
C12D Mo1D 2.421(4) . ?
C12D H12D 1.0000 . ?
C13D C14D 1.406(8) . ?
C13D Mo1D 2.243(5) . ?
C13D H13D 1.0000 . ?
C14D C15D 1.472(8) . ?
C14D Mo1D 2.348(5) . ?
C14D H14D 1.0000 . ?
C15D O4D 1.214(7) . ?
C15D C16D 1.534(7) . ?
C16D O3D 1.431(6) . ?
C16D C17D 1.507(8) . ?
C16D H16D 1.0000 . ?
C17D H17J 0.9800 . ?
C17D H17K 0.9800 . ?
C17D H17L 0.9800 . ?
Mo1D N5D 2.192(4) . ?
Mo1D N3D 2.274(4) . ?
Mo1D N1D 2.286(4) . ?
N1D N2D 1.380(6) . ?
N3D N4D 1.376(5) . ?
N5D N6D 1.368(6) . ?
C1S Cl2 1.735(11) . ?
C1S Cl1 1.740(9) . ?
C1S H1S1 0.9900 . ?
C1S H1S2 0.9900 . ?
C2S Cl3 1.727(10) . ?
C2S Cl4 1.764(9) . ?
C2S H2S1 0.9900 . ?
C2S H2S2 0.9900 . ?

loop_
_geom_torsion_atom_site_label_1
_geom_torsion_atom_site_label_2
_geom_torsion_atom_site_label_3
_geom_torsion_atom_site_label_4
_geom_torsion
_geom_torsion_site_symmetry_1
_geom_torsion_site_symmetry_2
_geom_torsion_site_symmetry_3
_geom_torsion_site_symmetry_4
_geom_torsion_publ_flag
N1 C1 C2 C3 0.5(6) . . . . ?
C1 C2 C3 N2 -0.5(6) . . . . ?
N3 C4 C5 C6 -1.5(5) . . . . ?
C4 C5 C6 N4 1.3(6) . . . . ?
N5 C7 C8 C9 -0.5(6) . . . . ?
C7 C8 C9 N6 0.4(6) . . . . ?
O3 C12 C13 C14 -36.4(6) . . . . ?
Mo1 C12 C13 C14 70.1(3) . . . . ?
O3 C12 C13 Mo1 -106.5(4) . . . . ?
C12 C13 C14 C15 27.5(6) . . . . ?
Mo1 C13 C14 C15 100.2(4) . . . . ?
C12 C13 C14 Mo1 -72.7(3) . . . . ?
C13 C14 C15 O4 171.2(5) . . . . ?
Mo1 C14 C15 O4 -113.8(5) . . . . ?
C13 C14 C15 C16 -2.8(6) . . . . ?
Mo1 C14 C15 C16 72.2(5) . . . . ?
O4 C15 C16 O3 170.3(5) . . . . ?
C14 C15 C16 O3 -15.5(7) . . . . ?
O4 C15 C16 C17 46.2(7) . . . . ?
C14 C15 C16 C17 -139.5(5) . . . . ?
O2 C11 Mo1 C10 21(5) . . . . ?
O2 C11 Mo1 N5 -68(5) . . . . ?
O2 C11 Mo1 C13 129(5) . . . . ?
O2 C11 Mo1 N1 -51(5) . . . . ?
O2 C11 Mo1 N3 -146(5) . . . . ?
O2 C11 Mo1 C14 94(5) . . . . ?
O2 C11 Mo1 C12 133(5) . . . . ?
O1 C10 Mo1 C11 -43(6) . . . . ?
O1 C10 Mo1 N5 44(6) . . . . ?
O1 C10 Mo1 C13 -140(6) . . . . ?
O1 C10 Mo1 N1 123(6) . . . . ?
O1 C10 Mo1 N3 40(6) . . . . ?
O1 C10 Mo1 C14 -157(6) . . . . ?
O1 C10 Mo1 C12 -104(6) . . . . ?
C12 C13 Mo1 C11 6.0(3) . . . . ?
C14 C13 Mo1 C11 -112.7(3) . . . . ?
C12 C13 Mo1 C10 89.2(3) . . . . ?
C14 C13 Mo1 C10 -29.5(3) . . . . ?
C12 C13 Mo1 N5 -104.4(6) . . . . ?
C14 C13 Mo1 N5 136.8(5) . . . . ?
C12 C13 Mo1 N1 -173.9(3) . . . . ?
C14 C13 Mo1 N1 67.4(3) . . . . ?
C12 C13 Mo1 N3 -90.8(3) . . . . ?
C14 C13 Mo1 N3 150.5(3) . . . . ?
C12 C13 Mo1 C14 118.7(4) . . . . ?
C14 C13 Mo1 C12 -118.7(4) . . . . ?
C13 C14 Mo1 C11 77.2(3) . . . . ?
C15 C14 Mo1 C11 -37.9(4) . . . . ?
C13 C14 Mo1 C10 151.7(3) . . . . ?
C15 C14 Mo1 C10 36.6(4) . . . . ?
C13 C14 Mo1 N5 -150.3(4) . . . . ?
C15 C14 Mo1 N5 94.6(4) . . . . ?
C15 C14 Mo1 C13 -115.1(5) . . . . ?
C13 C14 Mo1 N1 -111.1(3) . . . . ?
C15 C14 Mo1 N1 133.8(4) . . . . ?
C13 C14 Mo1 N3 -32.4(3) . . . . ?
C15 C14 Mo1 N3 -147.6(3) . . . . ?
C13 C14 Mo1 C12 35.3(3) . . . . ?
C15 C14 Mo1 C12 -79.8(4) . . . . ?
O3 C12 Mo1 C11 -58.3(3) . . . . ?
C13 C12 Mo1 C11 -173.5(4) . . . . ?
O3 C12 Mo1 C10 13.0(4) . . . . ?
C13 C12 Mo1 C10 -102.2(3) . . . . ?
O3 C12 Mo1 N5 -97.1(4) . . . . ?
C13 C12 Mo1 N5 147.7(3) . . . . ?
O3 C12 Mo1 C13 115.2(5) . . . . ?
O3 C12 Mo1 N1 123.0(3) . . . . ?
C13 C12 Mo1 N1 7.8(4) . . . . ?
O3 C12 Mo1 N3 -159.3(4) . . . . ?
C13 C12 Mo1 N3 85.5(3) . . . . ?
O3 C12 Mo1 C14 78.7(4) . . . . ?
C13 C12 Mo1 C14 -36.5(3) . . . . ?
C2 C1 N1 N2 -0.3(6) . . . . ?
C2 C1 N1 Mo1 -179.3(4) . . . . ?
C11 Mo1 N1 C1 114.1(7) . . . . ?
C10 Mo1 N1 C1 44.2(5) . . . . ?
N5 Mo1 N1 C1 131.0(5) . . . . ?
C13 Mo1 N1 C1 -66.1(5) . . . . ?
N3 Mo1 N1 C1 -148.8(5) . . . . ?
C14 Mo1 N1 C1 -33.1(5) . . . . ?
C12 Mo1 N1 C1 -70.5(5) . . . . ?
C11 Mo1 N1 N2 -64.8(8) . . . . ?
C10 Mo1 N1 N2 -134.7(4) . . . . ?
N5 Mo1 N1 N2 -47.9(3) . . . . ?
C13 Mo1 N1 N2 115.0(4) . . . . ?
N3 Mo1 N1 N2 32.3(3) . . . . ?
C14 Mo1 N1 N2 148.0(4) . . . . ?
C12 Mo1 N1 N2 110.6(3) . . . . ?
C2 C3 N2 N1 0.4(6) . . . . ?
C2 C3 N2 B1 167.6(5) . . . . ?
C1 N1 N2 C3 -0.1(6) . . . . ?
Mo1 N1 N2 C3 179.1(3) . . . . ?
C1 N1 N2 B1 -168.4(5) . . . . ?
Mo1 N1 N2 B1 10.8(6) . . . . ?
N4 B1 N2 C3 128.6(5) . . . . ?
N6 B1 N2 C3 -114.3(6) . . . . ?
N4 B1 N2 N1 -65.4(6) . . . . ?
N6 B1 N2 N1 51.8(6) . . . . ?
C5 C4 N3 N4 1.1(5) . . . . ?
C5 C4 N3 Mo1 171.6(3) . . . . ?
C11 Mo1 N3 C4 -42.6(4) . . . . ?
C10 Mo1 N3 C4 -123.3(8) . . . . ?
N5 Mo1 N3 C4 -127.5(4) . . . . ?
C13 Mo1 N3 C4 56.7(4) . . . . ?
N1 Mo1 N3 C4 151.8(4) . . . . ?
C14 Mo1 N3 C4 75.1(4) . . . . ?
C12 Mo1 N3 C4 22.1(4) . . . . ?
C11 Mo1 N3 N4 126.8(3) . . . . ?
C10 Mo1 N3 N4 46.1(9) . . . . ?
N5 Mo1 N3 N4 41.9(3) . . . . ?
C13 Mo1 N3 N4 -133.9(3) . . . . ?
N1 Mo1 N3 N4 -38.8(3) . . . . ?
C14 Mo1 N3 N4 -115.5(3) . . . . ?
C12 Mo1 N3 N4 -168.5(3) . . . . ?
C5 C6 N4 N3 -0.7(5) . . . . ?
C5 C6 N4 B1 -174.0(5) . . . . ?
C4 N3 N4 C6 -0.3(5) . . . . ?
Mo1 N3 N4 C6 -172.2(3) . . . . ?
C4 N3 N4 B1 173.6(4) . . . . ?
Mo1 N3 N4 B1 1.6(5) . . . . ?
N2 B1 N4 C6 -129.6(5) . . . . ?
N6 B1 N4 C6 112.7(5) . . . . ?
N2 B1 N4 N3 57.7(6) . . . . ?
N6 B1 N4 N3 -59.9(5) . . . . ?
C8 C7 N5 N6 0.4(6) . . . . ?
C8 C7 N5 Mo1 178.7(3) . . . . ?
C11 Mo1 N5 C7 37.3(4) . . . . ?
C10 Mo1 N5 C7 -43.0(4) . . . . ?
C13 Mo1 N5 C7 149.8(6) . . . . ?
N1 Mo1 N5 C7 -138.5(4) . . . . ?
N3 Mo1 N5 C7 136.1(4) . . . . ?
C14 Mo1 N5 C7 -99.2(5) . . . . ?
C12 Mo1 N5 C7 72.3(5) . . . . ?
C11 Mo1 N5 N6 -144.7(4) . . . . ?
C10 Mo1 N5 N6 135.0(4) . . . . ?
C13 Mo1 N5 N6 -32.2(7) . . . . ?
N1 Mo1 N5 N6 39.5(3) . . . . ?
N3 Mo1 N5 N6 -46.0(3) . . . . ?
C14 Mo1 N5 N6 78.8(5) . . . . ?
C12 Mo1 N5 N6 -109.8(4) . . . . ?
C8 C9 N6 N5 -0.1(6) . . . . ?
C8 C9 N6 B1 174.8(5) . . . . ?
C7 N5 N6 C9 -0.2(5) . . . . ?
Mo1 N5 N6 C9 -178.6(3) . . . . ?
C7 N5 N6 B1 -175.7(4) . . . . ?
Mo1 N5 N6 B1 5.9(6) . . . . ?
N4 B1 N6 C9 -118.2(5) . . . . ?
N2 B1 N6 C9 122.8(5) . . . . ?
N4 B1 N6 N5 56.3(5) . . . . ?
N2 B1 N6 N5 -62.7(5) . . . . ?
C13 C12 O3 C16 17.9(7) . . . . ?
Mo1 C12 O3 C16 -57.7(5) . . . . ?
C17 C16 O3 C12 135.1(5) . . . . ?
C15 C16 O3 C12 8.5(6) . . . . ?
N1B C1B C2B C3B -0.1(5) . . . . ?
C1B C2B C3B N2B 0.2(5) . . . . ?
N3B C4B C5B C6B -0.3(6) . . . . ?
C4B C5B C6B N4B 0.4(7) . . . . ?
N5B C7B C8B C9B -0.5(6) . . . . ?
C7B C8B C9B N6B -0.1(6) . . . . ?
O3B C12B C13B C14B -39.2(6) . . . . ?
Mo1B C12B C13B C14B 69.8(3) . . . . ?
O3B C12B C13B Mo1B -109.0(4) . . . . ?
C12B C13B C14B C15B 29.4(6) . . . . ?
Mo1B C13B C14B C15B 100.7(4) . . . . ?
C12B C13B C14B Mo1B -71.3(3) . . . . ?
C13B C14B C15B O4B 171.1(5) . . . . ?
Mo1B C14B C15B O4B -114.0(5) . . . . ?
C13B C14B C15B C16B 0.1(6) . . . . ?
Mo1B C14B C15B C16B 74.9(4) . . . . ?
O4B C15B C16B O3B 164.8(5) . . . . ?
C14B C15B C16B O3B -24.0(6) . . . . ?
O4B C15B C16B C17B 42.3(7) . . . . ?
C14B C15B C16B C17B -146.5(4) . . . . ?
O2B C11B Mo1B C10B 29(7) . . . . ?
O2B C11B Mo1B N5B -60(8) . . . . ?
O2B C11B Mo1B C13B 137(7) . . . . ?
O2B C11B Mo1B N1B -46(8) . . . . ?
O2B C11B Mo1B N3B -140(7) . . . . ?
O2B C11B Mo1B C14B 102(7) . . . . ?
O2B C11B Mo1B C12B 141(8) . . . . ?
O1B C10B Mo1B C11B -42(6) . . . . ?
O1B C10B Mo1B N5B 43(6) . . . . ?
O1B C10B Mo1B C13B -140(6) . . . . ?
O1B C10B Mo1B N1B 123(6) . . . . ?
O1B C10B Mo1B N3B 46(7) . . . . ?
O1B C10B Mo1B C14B -157(6) . . . . ?
O1B C10B Mo1B C12B -103(6) . . . . ?
C14B C13B Mo1B C11B -112.5(3) . . . . ?
C12B C13B Mo1B C11B 6.1(3) . . . . ?
C14B C13B Mo1B C10B -29.3(4) . . . . ?
C12B C13B Mo1B C10B 89.3(3) . . . . ?
C14B C13B Mo1B N5B 139.8(5) . . . . ?
C12B C13B Mo1B N5B -101.6(6) . . . . ?
C14B C13B Mo1B N1B 68.3(3) . . . . ?
C12B C13B Mo1B N1B -173.1(3) . . . . ?
C14B C13B Mo1B N3B 149.4(4) . . . . ?
C12B C13B Mo1B N3B -92.0(3) . . . . ?
C12B C13B Mo1B C14B 118.6(5) . . . . ?
C14B C13B Mo1B C12B -118.6(5) . . . . ?
C13B C14B Mo1B C11B 77.5(4) . . . . ?
C15B C14B Mo1B C11B -36.3(4) . . . . ?
C13B C14B Mo1B C10B 152.1(4) . . . . ?
C15B C14B Mo1B C10B 38.2(3) . . . . ?
C13B C14B Mo1B N5B -150.7(4) . . . . ?
C15B C14B Mo1B N5B 95.4(5) . . . . ?
C15B C14B Mo1B C13B -113.9(5) . . . . ?
C13B C14B Mo1B N1B -110.6(3) . . . . ?
C15B C14B Mo1B N1B 135.6(4) . . . . ?
C13B C14B Mo1B N3B -32.8(4) . . . . ?
C15B C14B Mo1B N3B -146.6(3) . . . . ?
C13B C14B Mo1B C12B 35.8(3) . . . . ?
C15B C14B Mo1B C12B -78.0(4) . . . . ?
O3B C12B Mo1B C11B -55.8(4) . . . . ?
C13B C12B Mo1B C11B -173.5(4) . . . . ?
O3B C12B Mo1B C10B 15.2(5) . . . . ?
C13B C12B Mo1B C10B -102.5(3) . . . . ?
O3B C12B Mo1B N5B -94.0(4) . . . . ?
C13B C12B Mo1B N5B 148.4(3) . . . . ?
O3B C12B Mo1B C13B 117.6(5) . . . . ?
O3B C12B Mo1B N1B 126.5(4) . . . . ?
C13B C12B Mo1B N1B 8.9(4) . . . . ?
O3B C12B Mo1B N3B -159.1(4) . . . . ?
C13B C12B Mo1B N3B 83.3(3) . . . . ?
O3B C12B Mo1B C14B 81.4(4) . . . . ?
C13B C12B Mo1B C14B -36.2(3) . . . . ?
C2B C1B N1B N2B 0.0(5) . . . . ?
C2B C1B N1B Mo1B -175.8(3) . . . . ?
C11B Mo1B N1B C1B 117.4(7) . . . . ?
C10B Mo1B N1B C1B 45.1(4) . . . . ?
N5B Mo1B N1B C1B 131.7(4) . . . . ?
C13B Mo1B N1B C1B -65.7(4) . . . . ?
N3B Mo1B N1B C1B -146.1(4) . . . . ?
C14B Mo1B N1B C1B -32.8(4) . . . . ?
C12B Mo1B N1B C1B -70.8(4) . . . . ?
C11B Mo1B N1B N2B -57.9(7) . . . . ?
C10B Mo1B N1B N2B -130.3(3) . . . . ?
N5B Mo1B N1B N2B -43.7(3) . . . . ?
C13B Mo1B N1B N2B 118.9(3) . . . . ?
N3B Mo1B N1B N2B 38.5(3) . . . . ?
C14B Mo1B N1B N2B 151.8(3) . . . . ?
C12B Mo1B N1B N2B 113.8(3) . . . . ?
C2B C3B N2B N1B -0.1(5) . . . . ?
C2B C3B N2B B1B 173.4(4) . . . . ?
C1B N1B N2B C3B 0.1(4) . . . . ?
Mo1B N1B N2B C3B 176.7(3) . . . . ?
C1B N1B N2B B1B -174.1(3) . . . . ?
Mo1B N1B N2B B1B 2.6(5) . . . . ?
N6B B1B N2B C3B -117.1(5) . . . . ?
N4B B1B N2B C3B 125.6(5) . . . . ?
N6B B1B N2B N1B 55.9(5) . . . . ?
N4B B1B N2B N1B -61.4(5) . . . . ?
C5B C4B N3B N4B 0.1(6) . . . . ?
C5B C4B N3B Mo1B -176.6(4) . . . . ?
C11B Mo1B N3B C4B -58.0(5) . . . . ?
C10B Mo1B N3B C4B -144.8(8) . . . . ?
N5B Mo1B N3B C4B -141.6(5) . . . . ?
C13B Mo1B N3B C4B 41.4(5) . . . . ?
N1B Mo1B N3B C4B 137.4(5) . . . . ?
C14B Mo1B N3B C4B 59.8(5) . . . . ?
C12B Mo1B N3B C4B 6.2(5) . . . . ?
C11B Mo1B N3B N4B 125.8(4) . . . . ?
C10B Mo1B N3B N4B 38.9(11) . . . . ?
N5B Mo1B N3B N4B 42.1(3) . . . . ?
C13B Mo1B N3B N4B -134.9(4) . . . . ?
N1B Mo1B N3B N4B -38.8(3) . . . . ?
C14B Mo1B N3B N4B -116.4(3) . . . . ?
C12B Mo1B N3B N4B -170.1(4) . . . . ?
C5B C6B N4B N3B -0.4(6) . . . . ?
C5B C6B N4B B1B 179.5(5) . . . . ?
C4B N3B N4B C6B 0.2(5) . . . . ?
Mo1B N3B N4B C6B 177.3(3) . . . . ?
C4B N3B N4B B1B -179.7(4) . . . . ?
Mo1B N3B N4B B1B -2.6(6) . . . . ?
N6B B1B N4B C6B 123.6(5) . . . . ?
N2B B1B N4B C6B -118.5(5) . . . . ?
N6B B1B N4B N3B -56.5(5) . . . . ?
N2B B1B N4B N3B 61.4(5) . . . . ?
C8B C7B N5B N6B 0.8(5) . . . . ?
C8B C7B N5B Mo1B -176.3(3) . . . . ?
C11B Mo1B N5B C7B 38.1(4) . . . . ?
C10B Mo1B N5B C7B -42.2(4) . . . . ?
C13B Mo1B N5B C7B 148.0(6) . . . . ?
N1B Mo1B N5B C7B -138.2(4) . . . . ?
N3B Mo1B N5B C7B 138.5(4) . . . . ?
C14B Mo1B N5B C7B -97.8(6) . . . . ?
C12B Mo1B N5B C7B 72.4(5) . . . . ?
C11B Mo1B N5B N6B -138.6(4) . . . . ?
C10B Mo1B N5B N6B 141.2(4) . . . . ?
C13B Mo1B N5B N6B -28.6(8) . . . . ?
N1B Mo1B N5B N6B 45.2(3) . . . . ?
N3B Mo1B N5B N6B -38.2(3) . . . . ?
C14B Mo1B N5B N6B 85.5(5) . . . . ?
C12B Mo1B N5B N6B -104.2(4) . . . . ?
C8B C9B N6B N5B 0.6(6) . . . . ?
C8B C9B N6B B1B -177.9(5) . . . . ?
C7B N5B N6B C9B -0.8(5) . . . . ?
Mo1B N5B N6B C9B 176.5(3) . . . . ?
C7B N5B N6B B1B 177.8(4) . . . . ?
Mo1B N5B N6B B1B -4.8(5) . . . . ?
N4B B1B N6B C9B -119.5(5) . . . . ?
N2B B1B N6B C9B 122.5(5) . . . . ?
N4B B1B N6B N5B 62.1(5) . . . . ?
N2B B1B N6B N5B -55.9(5) . . . . ?
C13B C12B O3B C16B 14.4(7) . . . . ?
Mo1B C12B O3B C16B -64.6(5) . . . . ?
C17B C16B O3B C12B 141.6(5) . . . . ?
C15B C16B O3B C12B 17.5(6) . . . . ?
N1C C1C C2C C3C 1.5(6) . . . . ?
C1C C2C C3C N2C -1.5(6) . . . . ?
N3C C4C C5C C6C 0.9(7) . . . . ?
C4C C5C C6C N4C -1.8(7) . . . . ?
N5C C7C C8C C9C -0.7(6) . . . . ?
C7C C8C C9C N6C 0.8(6) . . . . ?
O3C C12C C13C C14C -38.2(6) . . . . ?
Mo1C C12C C13C C14C 69.5(3) . . . . ?
O3C C12C C13C Mo1C -107.7(4) . . . . ?
C12C C13C C14C C15C 30.5(5) . . . . ?
Mo1C C13C C14C C15C 101.6(4) . . . . ?
C12C C13C C14C Mo1C -71.1(3) . . . . ?
C13C C14C C15C O4C 171.4(4) . . . . ?
Mo1C C14C C15C O4C -113.0(4) . . . . ?
C13C C14C C15C C16C -1.4(6) . . . . ?
Mo1C C14C C15C C16C 74.2(4) . . . . ?
O4C C15C C16C O3C 163.2(4) . . . . ?
C14C C15C C16C O3C -23.7(6) . . . . ?
O4C C15C C16C C17C 38.8(6) . . . . ?
C14C C15C C16C C17C -148.1(5) . . . . ?
O2C C11C Mo1C C10C 23(4) . . . . ?
O2C C11C Mo1C N5C -65(4) . . . . ?
O2C C11C Mo1C C13C 132(4) . . . . ?
O2C C11C Mo1C N3C -145(4) . . . . ?
O2C C11C Mo1C N1C -45(4) . . . . ?
O2C C11C Mo1C C14C 97(4) . . . . ?
O2C C11C Mo1C C12C 136(4) . . . . ?
O1C C10C Mo1C C11C -46(6) . . . . ?
O1C C10C Mo1C N5C 41(6) . . . . ?
O1C C10C Mo1C C13C -144(6) . . . . ?
O1C C10C Mo1C N3C 42(7) . . . . ?
O1C C10C Mo1C N1C 120(6) . . . . ?
O1C C10C Mo1C C14C -160(6) . . . . ?
O1C C10C Mo1C C12C -107(6) . . . . ?
C14C C13C Mo1C C11C -112.3(3) . . . . ?
C12C C13C Mo1C C11C 5.9(3) . . . . ?
C14C C13C Mo1C C10C -28.7(3) . . . . ?
C12C C13C Mo1C C10C 89.5(3) . . . . ?
C14C C13C Mo1C N5C 135.8(5) . . . . ?
C12C C13C Mo1C N5C -106.0(5) . . . . ?
C14C C13C Mo1C N3C 150.0(3) . . . . ?
C12C C13C Mo1C N3C -91.8(3) . . . . ?
C14C C13C Mo1C N1C 67.0(3) . . . . ?
C12C C13C Mo1C N1C -174.8(3) . . . . ?
C12C C13C Mo1C C14C 118.2(4) . . . . ?
C14C C13C Mo1C C12C -118.2(4) . . . . ?
C13C C14C Mo1C C11C 78.0(3) . . . . ?
C15C C14C Mo1C C11C -36.2(4) . . . . ?
C13C C14C Mo1C C10C 152.7(3) . . . . ?
C15C C14C Mo1C C10C 38.6(3) . . . . ?
C13C C14C Mo1C N5C -148.0(3) . . . . ?
C15C C14C Mo1C N5C 97.8(4) . . . . ?
C15C C14C Mo1C C13C -114.2(5) . . . . ?
C13C C14C Mo1C N3C -32.1(3) . . . . ?
C15C C14C Mo1C N3C -146.3(3) . . . . ?
C13C C14C Mo1C N1C -111.4(3) . . . . ?
C15C C14C Mo1C N1C 134.4(3) . . . . ?
C13C C14C Mo1C C12C 36.3(3) . . . . ?
C15C C14C Mo1C C12C -77.9(3) . . . . ?
O3C C12C Mo1C C11C -57.5(4) . . . . ?
C13C C12C Mo1C C11C -173.7(3) . . . . ?
O3C C12C Mo1C C10C 13.6(4) . . . . ?
C13C C12C Mo1C C10C -102.6(3) . . . . ?
O3C C12C Mo1C N5C -97.0(4) . . . . ?
C13C C12C Mo1C N5C 146.9(3) . . . . ?
O3C C12C Mo1C C13C 116.1(5) . . . . ?
O3C C12C Mo1C N3C -160.5(4) . . . . ?
C13C C12C Mo1C N3C 83.4(3) . . . . ?
O3C C12C Mo1C N1C 122.8(4) . . . . ?
C13C C12C Mo1C N1C 6.7(3) . . . . ?
O3C C12C Mo1C C14C 79.8(4) . . . . ?
C13C C12C Mo1C C14C -36.3(3) . . . . ?
C2C C1C N1C N2C -0.9(5) . . . . ?
C2C C1C N1C Mo1C -164.0(3) . . . . ?
C11C Mo1C N1C C1C 98.5(7) . . . . ?
C10C Mo1C N1C C1C 32.2(4) . . . . ?
N5C Mo1C N1C C1C 119.2(4) . . . . ?
C13C Mo1C N1C C1C -78.7(4) . . . . ?
N3C Mo1C N1C C1C -159.3(4) . . . . ?
C14C Mo1C N1C C1C -45.9(4) . . . . ?
C12C Mo1C N1C C1C -82.6(4) . . . . ?
C11C Mo1C N1C N2C -62.7(7) . . . . ?
C10C Mo1C N1C N2C -129.1(3) . . . . ?
N5C Mo1C N1C N2C -42.1(3) . . . . ?
C13C Mo1C N1C N2C 120.0(3) . . . . ?
N3C Mo1C N1C N2C 39.5(3) . . . . ?
C14C Mo1C N1C N2C 152.9(3) . . . . ?
C12C Mo1C N1C N2C 116.2(3) . . . . ?
C2C C3C N2C N1C 1.0(5) . . . . ?
C2C C3C N2C B1C 167.5(5) . . . . ?
C1C N1C N2C C3C -0.1(5) . . . . ?
Mo1C N1C N2C C3C 165.6(3) . . . . ?
C1C N1C N2C B1C -167.5(4) . . . . ?
Mo1C N1C N2C B1C -1.9(5) . . . . ?
N6C B1C N2C C3C -105.3(5) . . . . ?
N4C B1C N2C C3C 137.2(5) . . . . ?
N6C B1C N2C N1C 59.9(5) . . . . ?
N4C B1C N2C N1C -57.5(6) . . . . ?
C5C C4C N3C N4C 0.3(6) . . . . ?
C5C C4C N3C Mo1C -175.6(4) . . . . ?
C11C Mo1C N3C C4C -53.3(5) . . . . ?
C10C Mo1C N3C C4C -139.7(8) . . . . ?
N5C Mo1C N3C C4C -138.2(5) . . . . ?
C13C Mo1C N3C C4C 46.4(5) . . . . ?
N1C Mo1C N3C C4C 141.6(5) . . . . ?
C14C Mo1C N3C C4C 64.6(5) . . . . ?
C12C Mo1C N3C C4C 10.8(5) . . . . ?
C11C Mo1C N3C N4C 131.3(3) . . . . ?
C10C Mo1C N3C N4C 44.9(10) . . . . ?
N5C Mo1C N3C N4C 46.3(3) . . . . ?
C13C Mo1C N3C N4C -129.0(4) . . . . ?
N1C Mo1C N3C N4C -33.8(3) . . . . ?
C14C Mo1C N3C N4C -110.8(3) . . . . ?
C12C Mo1C N3C N4C -164.7(4) . . . . ?
C5C C6C N4C N3C 2.1(6) . . . . ?
C5C C6C N4C B1C -173.0(5) . . . . ?
C4C N3C N4C C6C -1.5(6) . . . . ?
Mo1C N3C N4C C6C 175.1(4) . . . . ?
C4C N3C N4C B1C 174.1(5) . . . . ?
Mo1C N3C N4C B1C -9.3(6) . . . . ?
N6C B1C N4C C6C 122.5(6) . . . . ?
N2C B1C N4C C6C -120.7(6) . . . . ?
N6C B1C N4C N3C -52.2(6) . . . . ?
N2C B1C N4C N3C 64.7(6) . . . . ?
C8C C7C N5C N6C 0.2(6) . . . . ?
C8C C7C N5C Mo1C -178.0(4) . . . . ?
C11C Mo1C N5C C7C 40.1(5) . . . . ?
C10C Mo1C N5C C7C -40.3(5) . . . . ?
C13C Mo1C N5C C7C 154.3(5) . . . . ?
N3C Mo1C N5C C7C 140.0(5) . . . . ?
N1C Mo1C N5C C7C -134.6(5) . . . . ?
C14C Mo1C N5C C7C -97.9(6) . . . . ?
C12C Mo1C N5C C7C 75.6(5) . . . . ?
C11C Mo1C N5C N6C -137.9(4) . . . . ?
C10C Mo1C N5C N6C 141.7(4) . . . . ?
C13C Mo1C N5C N6C -23.7(8) . . . . ?
N3C Mo1C N5C N6C -38.0(4) . . . . ?
N1C Mo1C N5C N6C 47.4(4) . . . . ?
C14C Mo1C N5C N6C 84.1(5) . . . . ?
C12C Mo1C N5C N6C -102.4(4) . . . . ?
C8C C9C N6C N5C -0.7(6) . . . . ?
C8C C9C N6C B1C -174.0(5) . . . . ?
C7C N5C N6C C9C 0.3(5) . . . . ?
Mo1C N5C N6C C9C 178.7(3) . . . . ?
C7C N5C N6C B1C 174.3(4) . . . . ?
Mo1C N5C N6C B1C -7.3(6) . . . . ?
N2C B1C N6C C9C 116.9(5) . . . . ?
N4C B1C N6C C9C -124.2(5) . . . . ?
N2C B1C N6C N5C -55.7(6) . . . . ?
N4C B1C N6C N5C 63.2(6) . . . . ?
C13C C12C O3C C16C 12.7(6) . . . . ?
Mo1C C12C O3C C16C -64.6(5) . . . . ?
C15C C16C O3C C12C 18.3(6) . . . . ?
C17C C16C O3C C12C 146.1(5) . . . . ?
N1D C1D C2D C3D 1.8(7) . . . . ?
C1D C2D C3D N2D -1.3(7) . . . . ?
N3D C4D C5D C6D 0.2(6) . . . . ?
C4D C5D C6D N4D -0.8(6) . . . . ?
N5D C7D C8D C9D 0.8(6) . . . . ?
C7D C8D C9D N6D -0.4(7) . . . . ?
O3D C12D C13D C14D -38.0(7) . . . . ?
Mo1D C12D C13D C14D 69.7(4) . . . . ?
O3D C12D C13D Mo1D -107.7(4) . . . . ?
C12D C13D C14D C15D 30.1(6) . . . . ?
Mo1D C13D C14D C15D 101.9(4) . . . . ?
C12D C13D C14D Mo1D -71.8(4) . . . . ?
C13D C14D C15D O4D 174.2(6) . . . . ?
Mo1D C14D C15D O4D -110.0(6) . . . . ?
C13D C14D C15D C16D 2.6(7) . . . . ?
Mo1D C14D C15D C16D 78.4(5) . . . . ?
O4D C15D C16D O3D 157.3(5) . . . . ?
C14D C15D C16D O3D -30.4(6) . . . . ?
O4D C15D C16D C17D 33.7(7) . . . . ?
C14D C15D C16D C17D -154.1(5) . . . . ?
O2D C11D Mo1D C10D 28(4) . . . . ?
O2D C11D Mo1D N5D -60(4) . . . . ?
O2D C11D Mo1D C13D 138(4) . . . . ?
O2D C11D Mo1D N3D -139(4) . . . . ?
O2D C11D Mo1D N1D -39(4) . . . . ?
O2D C11D Mo1D C14D 102(4) . . . . ?
O2D C11D Mo1D C12D 142(4) . . . . ?
O1D C10D Mo1D C11D -47(7) . . . . ?
O1D C10D Mo1D N5D 38(7) . . . . ?
O1D C10D Mo1D C13D -143(7) . . . . ?
O1D C10D Mo1D N3D 49(8) . . . . ?
O1D C10D Mo1D N1D 118(7) . . . . ?
O1D C10D Mo1D C14D -161(7) . . . . ?
O1D C10D Mo1D C12D -107(7) . . . . ?
C12D C13D Mo1D C11D 6.8(4) . . . . ?
C14D C13D Mo1D C11D -111.8(3) . . . . ?
C12D C13D Mo1D C10D 88.2(3) . . . . ?
C14D C13D Mo1D C10D -30.4(3) . . . . ?
C12D C13D Mo1D N5D -95.3(5) . . . . ?
C14D C13D Mo1D N5D 146.1(4) . . . . ?
C12D C13D Mo1D N3D -94.3(3) . . . . ?
C14D C13D Mo1D N3D 147.1(3) . . . . ?
C12D C13D Mo1D N1D -174.2(3) . . . . ?
C14D C13D Mo1D N1D 67.2(3) . . . . ?
C12D C13D Mo1D C14D 118.6(5) . . . . ?
C14D C13D Mo1D C12D -118.6(5) . . . . ?
C13D C14D Mo1D C11D 77.8(3) . . . . ?
C15D C14D Mo1D C11D -36.8(4) . . . . ?
C13D C14D Mo1D C10D 151.3(3) . . . . ?
C15D C14D Mo1D C10D 36.6(4) . . . . ?
C13D C14D Mo1D N5D -152.4(4) . . . . ?
C15D C14D Mo1D N5D 93.0(5) . . . . ?
C15D C14D Mo1D C13D -114.6(5) . . . . ?
C13D C14D Mo1D N3D -35.1(3) . . . . ?
C15D C14D Mo1D N3D -149.7(4) . . . . ?
C13D C14D Mo1D N1D -112.3(3) . . . . ?
C15D C14D Mo1D N1D 133.1(4) . . . . ?
C13D C14D Mo1D C12D 35.4(3) . . . . ?
C15D C14D Mo1D C12D -79.2(4) . . . . ?
O3D C12D Mo1D C11D -57.0(3) . . . . ?
C13D C12D Mo1D C11D -172.7(4) . . . . ?
O3D C12D Mo1D C10D 12.2(4) . . . . ?
C13D C12D Mo1D C10D -103.5(3) . . . . ?
O3D C12D Mo1D N5D -95.9(4) . . . . ?
C13D C12D Mo1D N5D 148.4(3) . . . . ?
O3D C12D Mo1D C13D 115.7(5) . . . . ?
O3D C12D Mo1D N3D -163.0(3) . . . . ?
C13D C12D Mo1D N3D 81.3(3) . . . . ?
O3D C12D Mo1D N1D 123.2(3) . . . . ?
C13D C12D Mo1D N1D 7.5(4) . . . . ?
O3D C12D Mo1D C14D 79.2(4) . . . . ?
C13D C12D Mo1D C14D -36.5(3) . . . . ?
C2D C1D N1D N2D -1.5(6) . . . . ?
C2D C1D N1D Mo1D 179.1(4) . . . . ?
C11D Mo1D N1D C1D 116.2(7) . . . . ?
C10D Mo1D N1D C1D 51.3(5) . . . . ?
N5D Mo1D N1D C1D 138.2(5) . . . . ?
C13D Mo1D N1D C1D -60.2(5) . . . . ?
N3D Mo1D N1D C1D -140.0(5) . . . . ?
C14D Mo1D N1D C1D -27.4(5) . . . . ?
C12D Mo1D N1D C1D -64.4(6) . . . . ?
C11D Mo1D N1D N2D -63.1(8) . . . . ?
C10D Mo1D N1D N2D -128.0(4) . . . . ?
N5D Mo1D N1D N2D -41.2(4) . . . . ?
C13D Mo1D N1D N2D 120.5(4) . . . . ?
N3D Mo1D N1D N2D 40.6(3) . . . . ?
C14D Mo1D N1D N2D 153.3(4) . . . . ?
C12D Mo1D N1D N2D 116.2(4) . . . . ?
C2D C3D N2D N1D 0.4(7) . . . . ?
C2D C3D N2D B1D -179.5(5) . . . . ?
C1D N1D N2D C3D 0.6(6) . . . . ?
Mo1D N1D N2D C3D -179.8(4) . . . . ?
C1D N1D N2D B1D -179.4(5) . . . . ?
Mo1D N1D N2D B1D 0.1(6) . . . . ?
N4D B1D N2D C3D 119.5(6) . . . . ?
N6D B1D N2D C3D -121.4(6) . . . . ?
N4D B1D N2D N1D -60.4(6) . . . . ?
N6D B1D N2D N1D 58.7(6) . . . . ?
C5D C4D N3D N4D 0.4(5) . . . . ?
C5D C4D N3D Mo1D -175.6(3) . . . . ?
C11D Mo1D N3D C4D -60.7(4) . . . . ?
C10D Mo1D N3D C4D -154.0(7) . . . . ?
N5D Mo1D N3D C4D -142.7(4) . . . . ?
C13D Mo1D N3D C4D 37.6(4) . . . . ?
N1D Mo1D N3D C4D 135.2(4) . . . . ?
C14D Mo1D N3D C4D 57.4(4) . . . . ?
C12D Mo1D N3D C4D 3.1(4) . . . . ?
C11D Mo1D N3D N4D 123.8(3) . . . . ?
C10D Mo1D N3D N4D 30.5(9) . . . . ?
N5D Mo1D N3D N4D 41.7(3) . . . . ?
C13D Mo1D N3D N4D -138.0(3) . . . . ?
N1D Mo1D N3D N4D -40.3(3) . . . . ?
C14D Mo1D N3D N4D -118.2(3) . . . . ?
C12D Mo1D N3D N4D -172.5(3) . . . . ?
C5D C6D N4D N3D 1.1(6) . . . . ?
C5D C6D N4D B1D 178.1(5) . . . . ?
C4D N3D N4D C6D -0.9(5) . . . . ?
Mo1D N3D N4D C6D 175.8(3) . . . . ?
C4D N3D N4D B1D -178.2(4) . . . . ?
Mo1D N3D N4D B1D -1.5(5) . . . . ?
N2D B1D N4D C6D -115.5(6) . . . . ?
N6D B1D N4D C6D 126.3(5) . . . . ?
N2D B1D N4D N3D 61.2(5) . . . . ?
N6D B1D N4D N3D -57.0(6) . . . . ?
C8D C7D N5D N6D -0.9(6) . . . . ?
C8D C7D N5D Mo1D -179.5(4) . . . . ?
C11D Mo1D N5D C7D 33.5(4) . . . . ?
C10D Mo1D N5D C7D -45.3(4) . . . . ?
C13D Mo1D N5D C7D 138.0(5) . . . . ?
N3D Mo1D N5D C7D 137.1(4) . . . . ?
N1D Mo1D N5D C7D -140.6(5) . . . . ?
C14D Mo1D N5D C7D -100.3(6) . . . . ?
C12D Mo1D N5D C7D 68.6(5) . . . . ?
C11D Mo1D N5D N6D -145.0(4) . . . . ?
C10D Mo1D N5D N6D 136.3(4) . . . . ?
C13D Mo1D N5D N6D -40.4(7) . . . . ?
N3D Mo1D N5D N6D -41.4(4) . . . . ?
N1D Mo1D N5D N6D 41.0(4) . . . . ?
C14D Mo1D N5D N6D 81.3(6) . . . . ?
C12D Mo1D N5D N6D -109.8(4) . . . . ?
C8D C9D N6D N5D -0.2(6) . . . . ?
C8D C9D N6D B1D 178.1(5) . . . . ?
C7D N5D N6D C9D 0.7(6) . . . . ?
Mo1D N5D N6D C9D 179.4(3) . . . . ?
C7D N5D N6D B1D -177.8(4) . . . . ?
Mo1D N5D N6D B1D 0.9(6) . . . . ?
N4D B1D N6D C9D -119.6(6) . . . . ?
N2D B1D N6D C9D 121.5(6) . . . . ?
N4D B1D N6D N5D 58.5(6) . . . . ?
N2D B1D N6D N5D -60.4(5) . . . . ?
C13D C12D O3D C16D 9.1(7) . . . . ?
Mo1D C12D O3D C16D -68.2(5) . . . . ?
C17D C16D O3D C12D 151.4(5) . . . . ?
C15D C16D O3D C12D 25.4(6) . . . . ?
